data_7126819
loop_
_publ_author_name
'Rowland, Casey A.'
'Lorzing, Gregory R.'
'Bhattacharjee, Rameswar'
'Caratzoulas, Stavros'
'Yap, Glenn P. A.'
'Bloch, Eric D.'

_publ_section_title
;
 Design and synthesis of aryl-functionalized carbazole-based porous
 coordination cages.
;
_journal_issue 65
_journal_name_full 'Chemical communications (Cambridge, England)'
_journal_page_first 9352
_journal_page_last 9355
_journal_paper_doi 10.1039/d0cc03910a
_journal_volume 56
_journal_year 2020
_chemical_formula_moiety 'C240 H120 Br12 Cr12 N12 O60'
_chemical_formula_sum 'C240 H120 Br12 Cr12 N12 O60'
_chemical_formula_weight 5714.39
_space_group_crystal_system monoclinic
_space_group_IT_number 15
_space_group_name_Hall '-C 2yc'
_space_group_name_H-M_alt 'C 1 2/c 1'
_atom_sites_solution_hydrogens geom
_atom_sites_solution_primary iterative
_atom_sites_solution_secondary difmap
_audit_creation_method SHELXL-2018/3
_audit_update_record
;
2019-10-25 deposited with the CCDC.	2020-07-03 downloaded from the CCDC.
;
_cell_angle_alpha 90
_cell_angle_beta 104.5652(14)
_cell_angle_gamma 90
_cell_formula_units_Z 4
_cell_length_a 42.1022(12)
_cell_length_b 27.7671(8)
_cell_length_c 37.0310(10)
_cell_measurement_reflns_used 9180
_cell_measurement_temperature 150(2)
_cell_measurement_theta_max 48.31
_cell_measurement_theta_min 2.85
_cell_volume 41900(2)
_computing_cell_refinement 'Bruker SAINT'
_computing_data_collection 'Bruker APEX2'
_computing_data_reduction 'Bruker SAINT'
_computing_molecular_graphics 'Bruker SHELXTL'
_computing_publication_material 'Bruker SHELXTL'
_computing_structure_refinement 'SHELXL-2018/3 (Sheldrick, 2018)'
_computing_structure_solution 'SHELXS-97 (Sheldrick 2008)'
_diffrn_ambient_temperature 150(2)
_diffrn_detector_area_resol_mean 8.33
_diffrn_measured_fraction_theta_full 0.995
_diffrn_measured_fraction_theta_max 0.995
_diffrn_measurement_device_type 'Bruker AXS APEX diffractometer'
_diffrn_measurement_method '\f and \w scans'
_diffrn_radiation_type CuK\a
_diffrn_radiation_wavelength 1.54178
_diffrn_reflns_av_R_equivalents 0.1224
_diffrn_reflns_av_unetI/netI 0.0680
_diffrn_reflns_Laue_measured_fraction_full 0.995
_diffrn_reflns_Laue_measured_fraction_max 0.995
_diffrn_reflns_limit_h_max 42
_diffrn_reflns_limit_h_min -42
_diffrn_reflns_limit_k_max 27
_diffrn_reflns_limit_k_min -27
_diffrn_reflns_limit_l_max 37
_diffrn_reflns_limit_l_min -37
_diffrn_reflns_number 167520
_diffrn_reflns_point_group_measured_fraction_full 0.995
_diffrn_reflns_point_group_measured_fraction_max 0.995
_diffrn_reflns_theta_full 50.513
_diffrn_reflns_theta_max 50.513
_diffrn_reflns_theta_min 1.925
_exptl_absorpt_coefficient_mu 4.193
_exptl_absorpt_correction_T_max 0.7500
_exptl_absorpt_correction_T_min 0.5018
_exptl_absorpt_correction_type multi-scan
_exptl_absorpt_process_details
; 
 SADABS 2016/2: Krause, L., Herbst-Irmer, R., Sheldrick G.M. & Stalke D., 
 J. Appl. Cryst. 48 (2015) 3-10 
;
_exptl_crystal_colour purple
_exptl_crystal_density_diffrn 0.906
_exptl_crystal_description block
_exptl_crystal_F_000 11328
_exptl_crystal_size_max 0.198
_exptl_crystal_size_mid 0.151
_exptl_crystal_size_min 0.120
_refine_diff_density_max 0.843
_refine_diff_density_min -1.092
_refine_diff_density_rms 0.107
_refine_ls_extinction_method none
_refine_ls_goodness_of_fit_ref 1.249
_refine_ls_hydrogen_treatment constr
_refine_ls_matrix_type full
_refine_ls_number_parameters 1444
_refine_ls_number_reflns 21909
_refine_ls_number_restraints 3276
_refine_ls_restrained_S_all 1.188
_refine_ls_R_factor_all 0.1831
_refine_ls_R_factor_gt 0.1121
_refine_ls_shift/su_max 0.001
_refine_ls_shift/su_mean 0.000
_refine_ls_structure_factor_coef Fsqd
_refine_ls_weighting_details 'w=1/[\s^2^(Fo^2^)+(0.2000P)^2^] where P=(Fo^2^+2Fc^2^)/3'
_refine_ls_weighting_scheme calc
_refine_ls_wR_factor_gt 0.3113
_refine_ls_wR_factor_ref 0.3726
_reflns_Friedel_coverage 0.000
_reflns_number_gt 11707
_reflns_number_total 21909
_reflns_threshold_expression 'I > 2\s(I)'
_cod_data_source_file d0cc03910a2.cif
_cod_data_source_block eric354_sq
_cod_depositor_comments 'Adding full bibliography for 7126816--7126823.cif.'
_cod_original_sg_symbol_H-M 'C 2/c'
_cod_database_code 7126819
_shelx_shelxl_version_number 2018/3
_shelx_space_group_comment
; 
The symmetry employed for this shelxl refinement is uniquely defined 
by the following loop, which should always be used as a source of 
symmetry information in preference to the above space-group names. 
They are only intended as comments. 
;
_shelx_estimated_absorpt_t_min 0.491
_shelx_estimated_absorpt_t_max 0.633

loop_
_space_group_symop_operation_xyz
'x, y, z'
'-x, y, -z+1/2'
'x+1/2, y+1/2, z'
'-x+1/2, y+1/2, -z+1/2'
'-x, -y, -z'
'x, -y, z-1/2'
'-x+1/2, -y+1/2, -z'
'x+1/2, -y+1/2, z-1/2'

loop_
_atom_site_label
_atom_site_type_symbol
_atom_site_fract_x
_atom_site_fract_y
_atom_site_fract_z
_atom_site_U_iso_or_equiv
_atom_site_adp_type
_atom_site_occupancy
_atom_site_site_symmetry_order
_atom_site_calc_flag
_atom_site_refinement_flags_posn
_atom_site_refinement_flags_adp
_atom_site_refinement_flags_occupancy
_atom_site_disorder_assembly
_atom_site_disorder_group
Cr1 Cr 0.59258(4) 0.35383(6) 0.41966(5) 0.0713(6) Uani 1 1 d D U . . .
Cr2 Cr 0.54091(5) 0.38855(6) 0.39399(6) 0.0791(6) Uani 1 1 d D U . . .
Cr3 Cr 0.80891(4) 0.47727(6) 0.58471(5) 0.0613(5) Uani 1 1 d D . . . .
Cr4 Cr 0.82786(4) 0.55199(6) 0.61102(5) 0.0648(6) Uani 1 1 d D U . . .
Cr5 Cr 0.69885(5) 0.18654(6) 0.66474(5) 0.0693(6) Uani 1 1 d D . . . .
Cr6 Cr 0.68140(5) 0.16493(7) 0.71850(5) 0.0770(6) Uani 1 1 d D . . . .
O1 O 0.6433(2) 0.3208(3) 0.4432(3) 0.120(3) Uani 1 1 d D . . . .
O2 O 0.49077(19) 0.4213(3) 0.3685(3) 0.119(3) Uani 1 1 d D . . . .
O3 O 0.7906(2) 0.4028(3) 0.5606(3) 0.123(3) Uani 1 1 d D . . . .
O4 O 0.8464(2) 0.6257(3) 0.6347(2) 0.111(3) Uani 1 1 d D . . . .
O5 O 0.7155(2) 0.2079(3) 0.6133(2) 0.111(3) Uani 1 1 d D . . . .
O6 O 0.6611(3) 0.1454(4) 0.7681(3) 0.154(4) Uani 1 1 d D . . . .
O1_1 O 0.60728(17) 0.4178(3) 0.4439(2) 0.079(2) Uani 1 1 d . U . . .
O2_1 O 0.55735(19) 0.4501(3) 0.4206(2) 0.093(3) Uani 1 1 d . U . . .
O3_1 O 0.76528(16) 0.5089(2) 0.56090(18) 0.0615(18) Uani 1 1 d . U . . .
O4_1 O 0.78358(18) 0.5799(2) 0.58653(19) 0.0659(19) Uani 1 1 d . U . . .
N1_1 N 0.6355(3) 0.6283(4) 0.5067(4) 0.131(4) Uani 1 1 d D U . . .
C1_1 C 0.5868(3) 0.4506(4) 0.4400(4) 0.091(4) Uani 1 1 d . U . . .
C2_1 C 0.6408(3) 0.5470(4) 0.4949(4) 0.093(4) Uani 1 1 d . U . . .
C3_1 C 0.6305(3) 0.5035(4) 0.4801(4) 0.092(4) Uani 1 1 d . U . . .
H3_1 H 0.644957 0.476626 0.484155 0.111 Uiso 1 1 calc R U . . .
C4_1 C 0.5985(3) 0.4991(4) 0.4587(4) 0.093(3) Uani 1 1 d . U . . .
C5_1 C 0.5776(3) 0.5382(4) 0.4528(4) 0.100(4) Uani 1 1 d . U . . .
H5_1 H 0.556139 0.534418 0.437027 0.120 Uiso 1 1 calc R U . . .
C6_1 C 0.5862(4) 0.5807(5) 0.4685(4) 0.130(5) Uani 1 1 d . U . . .
H6_1 H 0.570908 0.606455 0.465716 0.156 Uiso 1 1 calc R U . . .
C7_1 C 0.6198(3) 0.5864(5) 0.4898(4) 0.118(4) Uani 1 1 d . U . . .
C8_1 C 0.6725(3) 0.5664(4) 0.5176(4) 0.092(3) Uani 1 1 d . U . . .
C9_1 C 0.7035(3) 0.5471(4) 0.5316(3) 0.083(3) Uani 1 1 d . U . . .
H9_1 H 0.707431 0.514234 0.526892 0.100 Uiso 1 1 calc R U . . .
C10_1 C 0.7282(3) 0.5741(4) 0.5518(3) 0.083(3) Uani 1 1 d . U . . .
C11_1 C 0.7232(3) 0.6221(4) 0.5572(4) 0.096(4) Uani 1 1 d . U . . .
H11_1 H 0.741247 0.640827 0.570421 0.115 Uiso 1 1 calc R U . . .
C12_1 C 0.6931(4) 0.6445(5) 0.5445(4) 0.115(4) Uani 1 1 d . U . . .
H12_1 H 0.689820 0.677378 0.549693 0.138 Uiso 1 1 calc R U . . .
C13_1 C 0.6680(4) 0.6159(4) 0.5237(4) 0.109(4) Uani 1 1 d . U . . .
C14_1 C 0.7619(3) 0.5528(4) 0.5677(3) 0.072(3) Uani 1 1 d . U . . .
Br1A_1 Br 0.55822(8) 0.81080(10) 0.51100(14) 0.217(2) Uani 0.821(4) 1 d G U P A 1
C15A_1 C 0.6207(3) 0.6725(3) 0.5113(4) 0.144(4) Uani 0.821(4) 1 d DG U P A 1
C16A_1 C 0.5955(3) 0.6724(2) 0.5289(4) 0.149(4) Uani 0.821(4) 1 d G U P A 1
H16A_1 H 0.591041 0.643978 0.541042 0.179 Uiso 0.821(4) 1 calc R U P A 1
C17A_1 C 0.5767(2) 0.71331(16) 0.5290(3) 0.160(4) Uani 0.821(4) 1 d G U P A 1
H17A_1 H 0.559108 0.713142 0.540825 0.192 Uiso 0.821(4) 1 calc R U P A 1
C18A_1 C 0.58405(11) 0.75453(14) 0.51153(17) 0.159(4) Uani 0.821(4) 1 d G U P A 1
C19A_1 C 0.60952(19) 0.7557(3) 0.4943(3) 0.161(4) Uani 0.821(4) 1 d G U P A 1
H19A_1 H 0.614543 0.784504 0.483056 0.193 Uiso 0.821(4) 1 calc R U P A 1
C20A_1 C 0.6277(2) 0.7140(4) 0.4938(4) 0.154(4) Uani 0.821(4) 1 d G U P A 1
H20A_1 H 0.645017 0.713921 0.481529 0.185 Uiso 0.821(4) 1 calc R U P A 1
Br1B_1 Br 0.5636(4) 0.8160(5) 0.4692(7) 0.217(2) Uani 0.179(4) 1 d G U P A 2
C15B_1 C 0.6177(11) 0.6707(10) 0.5038(17) 0.144(4) Uani 0.179(4) 1 d DG U P A 2
C16B_1 C 0.6055(15) 0.6962(13) 0.5292(14) 0.149(4) Uani 0.179(4) 1 d G U P A 2
H16B_1 H 0.608273 0.683964 0.553783 0.179 Uiso 0.179(4) 1 calc R U P A 2
C17B_1 C 0.5893(13) 0.7395(12) 0.5193(10) 0.160(4) Uani 0.179(4) 1 d G U P A 2
H17B_1 H 0.580645 0.756957 0.536714 0.192 Uiso 0.179(4) 1 calc R U P A 2
C18B_1 C 0.5861(5) 0.7569(5) 0.4834(9) 0.159(4) Uani 0.179(4) 1 d G U P A 2
C19B_1 C 0.5986(11) 0.7324(12) 0.4577(12) 0.161(4) Uani 0.179(4) 1 d G U P A 2
H19B_1 H 0.596633 0.745307 0.433499 0.193 Uiso 0.179(4) 1 calc R U P A 2
C20B_1 C 0.6142(13) 0.6885(13) 0.4679(16) 0.154(4) Uani 0.179(4) 1 d G U P A 2
H20B_1 H 0.622472 0.670673 0.450364 0.185 Uiso 0.179(4) 1 calc R U P A 2
N1_2 N 0.5087(3) 0.2897(6) 0.5938(4) 0.144(4) Uani 1 1 d D U . . .
O1_2 O 0.57671(19) 0.3347(3) 0.4638(2) 0.081(2) Uani 1 1 d . U . . .
O2_2 O 0.52732(19) 0.3655(3) 0.4385(2) 0.093(2) Uani 1 1 d . U . . .
O3_2 O 0.65353(19) 0.2145(3) 0.6430(2) 0.077(2) Uani 1 1 d . U . . .
O4_2 O 0.6374(2) 0.1932(3) 0.6942(2) 0.084(2) Uani 1 1 d . U . . .
C1_2 C 0.5475(3) 0.3432(5) 0.4644(4) 0.091(3) Uani 1 1 d . U . . .
C2_2 C 0.5455(3) 0.2920(6) 0.5582(4) 0.110(4) Uani 1 1 d . U . . .
C3_2 C 0.5570(3) 0.3057(5) 0.5280(4) 0.110(4) Uani 1 1 d . U . . .
H3_2 H 0.579124 0.299438 0.527913 0.132 Uiso 1 1 calc R U . . .
C4_2 C 0.5362(3) 0.3288(5) 0.4977(4) 0.107(4) Uani 1 1 d . U . . .
C5_2 C 0.5045(4) 0.3414(6) 0.5007(5) 0.127(4) Uani 1 1 d . U . . .
H5_2 H 0.490913 0.359884 0.481196 0.153 Uiso 1 1 calc R U . . .
C6_2 C 0.4920(4) 0.3281(6) 0.5308(5) 0.124(4) Uani 1 1 d . U . . .
H6_2 H 0.470069 0.334835 0.531612 0.149 Uiso 1 1 calc R U . . .
C7_2 C 0.5138(4) 0.3046(6) 0.5593(5) 0.121(4) Uani 1 1 d . U . . .
C8_2 C 0.5612(4) 0.2675(6) 0.5926(4) 0.112(4) Uani 1 1 d . U . . .
C9_2 C 0.5922(4) 0.2495(5) 0.6090(4) 0.104(4) Uani 1 1 d . U . . .
H9_2 H 0.608945 0.250814 0.595958 0.125 Uiso 1 1 calc R U . . .
C10_2 C 0.5987(4) 0.2296(5) 0.6444(4) 0.107(4) Uani 1 1 d . U . . .
C11_2 C 0.5751(4) 0.2259(6) 0.6642(4) 0.123(4) Uani 1 1 d . U . . .
H11_2 H 0.580210 0.210390 0.687850 0.147 Uiso 1 1 calc R U . . .
C12_2 C 0.5441(4) 0.2447(6) 0.6499(5) 0.127(4) Uani 1 1 d . U . . .
H12_2 H 0.527730 0.243703 0.663507 0.152 Uiso 1 1 calc R U . . .
C13_2 C 0.5380(4) 0.2658(6) 0.6136(5) 0.122(4) Uani 1 1 d . U . . .
C14_2 C 0.6327(4) 0.2110(5) 0.6623(4) 0.090(3) Uani 1 1 d . U . . .
Br1A_2 Br 0.3868(3) 0.3341(6) 0.6457(4) 0.315(5) Uani 0.570(11) 1 d G U P B 1
C15A_2 C 0.4799(3) 0.2977(6) 0.6048(5) 0.172(4) Uani 0.570(11) 1 d DG U P B 1
C16A_2 C 0.4494(4) 0.2836(8) 0.5840(5) 0.181(4) Uani 0.570(11) 1 d G U P B 1
H16A_2 H 0.447541 0.266476 0.561366 0.217 Uiso 0.570(11) 1 calc R U P B 1
C17A_2 C 0.4215(3) 0.2942(8) 0.5958(4) 0.199(4) Uani 0.570(11) 1 d G U P B 1
H17A_2 H 0.400381 0.284940 0.581342 0.239 Uiso 0.570(11) 1 calc R U P B 1
C18A_2 C 0.4249(2) 0.3187(4) 0.6293(3) 0.209(4) Uani 0.570(11) 1 d G U P B 1
C19A_2 C 0.4552(3) 0.3324(8) 0.6509(4) 0.199(4) Uani 0.570(11) 1 d G U P B 1
H19A_2 H 0.457126 0.348374 0.674001 0.239 Uiso 0.570(11) 1 calc R U P B 1
C20A_2 C 0.4829(3) 0.3223(8) 0.6382(5) 0.182(4) Uani 0.570(11) 1 d G U P B 1
H20A_2 H 0.503983 0.332206 0.652395 0.218 Uiso 0.570(11) 1 calc R U P B 1
Br1B_2 Br 0.3801(4) 0.3133(9) 0.6308(6) 0.315(5) Uani 0.430(11) 1 d G U P B 2
C15B_2 C 0.4799(3) 0.2977(6) 0.6048(5) 0.172(4) Uani 0.430(11) 1 d DG U P B 2
C16B_2 C 0.4635(6) 0.2527(12) 0.6094(10) 0.181(4) Uani 0.430(11) 1 d G U P B 2
H16B_2 H 0.472889 0.222006 0.607545 0.217 Uiso 0.430(11) 1 calc R U P B 2
C17B_2 C 0.4329(6) 0.2584(9) 0.6167(8) 0.199(4) Uani 0.430(11) 1 d G U P B 2
H17B_2 H 0.417712 0.232812 0.615172 0.239 Uiso 0.430(11) 1 calc R U P B 2
C18B_2 C 0.4249(2) 0.3187(4) 0.6293(3) 0.209(4) Uani 0.430(11) 1 d G U P B 2
C19B_2 C 0.4409(5) 0.3447(9) 0.6189(9) 0.199(4) Uani 0.430(11) 1 d G U P B 2
H19B_2 H 0.432314 0.376442 0.614891 0.239 Uiso 0.430(11) 1 calc R U P B 2
C20B_2 C 0.4711(5) 0.3383(12) 0.6108(11) 0.182(4) Uani 0.430(11) 1 d G U P B 2
H20B_2 H 0.484855 0.365189 0.609896 0.218 Uiso 0.430(11) 1 calc R U P B 2
O1_3 O 0.57561(16) 0.2915(2) 0.39353(19) 0.0628(18) Uani 1 1 d . U . . .
O2_3 O 0.52663(16) 0.3258(2) 0.3678(2) 0.076(2) Uani 1 1 d . U . . .
O3_3 O 0.64717(17) 0.0502(2) 0.39004(19) 0.0609(18) Uani 1 1 d . U . . .
O4_3 O 0.62848(16) -0.0215(2) 0.36493(18) 0.0611(18) Uani 1 1 d . U . . .
N1_3 N 0.5028(2) 0.1109(3) 0.3098(3) 0.072(2) Uani 1 1 d . U . . .
C1_3 C 0.5462(3) 0.2917(4) 0.3736(3) 0.072(3) Uani 1 1 d . U . . .
C2_3 C 0.5424(3) 0.1598(4) 0.3439(3) 0.063(3) Uani 1 1 d . U . . .
C3_3 C 0.5545(3) 0.2046(4) 0.3601(3) 0.069(3) Uani 1 1 d . U . . .
H3_3 H 0.576613 0.207495 0.374216 0.083 Uiso 1 1 calc R U . . .
C4_3 C 0.5341(3) 0.2435(4) 0.3554(3) 0.070(3) Uani 1 1 d . U . . .
C5_3 C 0.5021(3) 0.2411(4) 0.3338(3) 0.071(3) Uani 1 1 d . U . . .
H5_3 H 0.488682 0.269065 0.330400 0.085 Uiso 1 1 calc R U . . .
C6_3 C 0.4894(3) 0.1978(4) 0.3170(3) 0.073(3) Uani 1 1 d . U . . .
H6_3 H 0.467352 0.195577 0.302465 0.088 Uiso 1 1 calc R U . . .
C7_3 C 0.5096(3) 0.1590(4) 0.3222(3) 0.071(3) Uani 1 1 d . U . . .
C8_3 C 0.5566(3) 0.1130(4) 0.3436(3) 0.067(3) Uani 1 1 d . U . . .
C9_3 C 0.5872(3) 0.0930(4) 0.3596(3) 0.065(3) Uani 1 1 d . U . . .
H9_3 H 0.604248 0.112041 0.374611 0.078 Uiso 1 1 calc R U . . .
C10_3 C 0.5922(3) 0.0460(4) 0.3534(3) 0.068(3) Uani 1 1 d . U . . .
C11_3 C 0.5668(3) 0.0168(4) 0.3319(3) 0.070(3) Uani 1 1 d . U . . .
H11_3 H 0.570876 -0.016295 0.328283 0.084 Uiso 1 1 calc R U . . .
C12_3 C 0.5373(3) 0.0350(4) 0.3168(3) 0.077(3) Uani 1 1 d . U . . .
H12_3 H 0.520605 0.014982 0.302353 0.093 Uiso 1 1 calc R U . . .
C13_3 C 0.5307(3) 0.0831(4) 0.3221(3) 0.074(3) Uani 1 1 d . U . . .
C14_3 C 0.6251(3) 0.0234(4) 0.3704(3) 0.066(3) Uani 1 1 d . U . . .
Br1_3 Br 0.36547(4) 0.04295(7) 0.23355(5) 0.1346(7) Uani 1 1 d G U . . .
C15_3 C 0.47145(6) 0.0941(2) 0.29061(18) 0.077(3) Uani 1 1 d G U . . .
C16_3 C 0.45391(10) 0.1165(2) 0.2587(2) 0.078(3) Uani 1 1 d G U . . .
H16_3 H 0.463534 0.142410 0.248398 0.094 Uiso 1 1 calc R U . . .
C17_3 C 0.42228(9) 0.10169(18) 0.24136(15) 0.090(3) Uani 1 1 d G U . . .
H17_3 H 0.410010 0.117437 0.219514 0.108 Uiso 1 1 calc R U . . .
C18_3 C 0.40894(4) 0.06338(10) 0.25661(8) 0.085(3) Uani 1 1 d G U . . .
C19_3 C 0.42630(8) 0.0398(2) 0.28819(13) 0.084(3) Uani 1 1 d G U . . .
H19_3 H 0.416970 0.013178 0.297882 0.101 Uiso 1 1 calc R U . . .
C20_3 C 0.45776(9) 0.0559(3) 0.30563(17) 0.082(3) Uani 1 1 d G U . . .
H20_3 H 0.469868 0.040621 0.327801 0.098 Uiso 1 1 calc R U . . .
O1_4 O 0.79340(16) 0.4627(2) 0.6307(2) 0.0633(18) Uani 1 1 d . U . . .
O2_4 O 0.81186(16) 0.5337(2) 0.65551(19) 0.0655(18) Uani 1 1 d . U . . .
O3_4 O 0.71414(18) 0.2506(2) 0.6891(2) 0.074(2) Uani 1 1 d . U . . .
O4_4 O 0.69839(19) 0.2300(3) 0.7404(2) 0.078(2) Uani 1 1 d . U . . .
N1_4 N 0.7561(3) 0.4381(3) 0.7827(3) 0.086(3) Uani 1 1 d . U . . .
C1_4 C 0.7978(3) 0.4946(4) 0.6559(3) 0.064(3) Uani 1 1 d . U . . .
C2_4 C 0.7626(3) 0.4249(4) 0.7262(3) 0.066(3) Uani 1 1 d . U . . .
C3_4 C 0.7727(3) 0.4374(4) 0.6933(3) 0.069(3) Uani 1 1 d . U . . .
H3_4 H 0.769802 0.415089 0.673341 0.083 Uiso 1 1 calc R U . . .
C4_4 C 0.7865(3) 0.4814(4) 0.6905(3) 0.063(3) Uani 1 1 d . U . . .
C5_4 C 0.7924(3) 0.5133(4) 0.7204(3) 0.070(3) Uani 1 1 d . U . . .
H5_4 H 0.803293 0.542931 0.718986 0.084 Uiso 1 1 calc R U . . .
C6_4 C 0.7822(3) 0.5018(4) 0.7528(3) 0.071(3) Uani 1 1 d . U . . .
H6_4 H 0.785454 0.523650 0.773154 0.085 Uiso 1 1 calc R U . . .
C7_4 C 0.7675(3) 0.4587(4) 0.7541(3) 0.069(3) Uani 1 1 d . U . . .
C8_4 C 0.7469(3) 0.3830(4) 0.7370(3) 0.068(3) Uani 1 1 d . U . . .
C9_4 C 0.7367(3) 0.3394(4) 0.7205(3) 0.075(3) Uani 1 1 d . U . . .
H9_4 H 0.740270 0.332009 0.696778 0.090 Uiso 1 1 calc R U . . .
C10_4 C 0.7214(3) 0.3062(4) 0.7382(3) 0.078(3) Uani 1 1 d . U . . .
C11_4 C 0.7186(3) 0.3174(4) 0.7741(4) 0.095(3) Uani 1 1 d . U . . .
H11_4 H 0.708577 0.294488 0.786748 0.114 Uiso 1 1 calc R U . . .
C12_4 C 0.7297(3) 0.3600(4) 0.7920(4) 0.091(3) Uani 1 1 d . U . . .
H12_4 H 0.727572 0.366838 0.816459 0.109 Uiso 1 1 calc R U . . .
C13_4 C 0.7441(3) 0.3925(4) 0.7722(3) 0.079(3) Uani 1 1 d . U . . .
C14_4 C 0.7102(3) 0.2579(4) 0.7210(4) 0.084(3) Uani 1 1 d . U . . .
Br1_4 Br 0.76140(6) 0.52949(9) 0.93390(6) 0.1739(10) Uani 1 1 d G U . . .
C15_4 C 0.75903(19) 0.4599(3) 0.81896(12) 0.093(3) Uani 1 1 d G U . . .
C16_4 C 0.7465(2) 0.5053(3) 0.82046(6) 0.096(4) Uani 1 1 d G U . . .
H16_4 H 0.737322 0.522336 0.797980 0.115 Uiso 1 1 calc R U . . .
C17_4 C 0.74701(18) 0.5266(2) 0.85452(6) 0.103(4) Uani 1 1 d G U . . .
H17_4 H 0.738633 0.558150 0.855634 0.123 Uiso 1 1 calc R U . . .
C18_4 C 0.76005(8) 0.50074(12) 0.88695(7) 0.107(4) Uani 1 1 d G U . . .
C19_4 C 0.77221(18) 0.45481(15) 0.88605(13) 0.103(4) Uani 1 1 d G U . . .
H19_4 H 0.780547 0.437357 0.908500 0.124 Uiso 1 1 calc R U . . .
C20_4 C 0.7721(2) 0.4344(2) 0.85166(16) 0.093(3) Uani 1 1 d G U . . .
H20_4 H 0.780911 0.403156 0.850536 0.111 Uiso 1 1 calc R U . . .
O1_5 O 0.74283(17) 0.1575(2) 0.6883(2) 0.0676(19) Uani 1 1 d . U . . .
O2_5 O 0.7259(2) 0.1361(2) 0.7394(2) 0.076(2) Uani 1 1 d . U . . .
O3_5 O 0.89388(17) 0.1242(2) 0.6261(2) 0.076(2) Uani 1 1 d . U . . .
O4_5 O 0.94276(19) 0.0894(2) 0.6501(2) 0.083(2) Uani 1 1 d . U . . .
N1_5 N 0.8632(3) 0.0307(4) 0.7678(4) 0.124(3) Uani 1 1 d D U . . .
C1_5 C 0.7465(3) 0.1377(4) 0.7198(4) 0.071(3) Uani 1 1 d . U . . .
C2_5 C 0.8308(4) 0.0831(4) 0.7288(4) 0.089(3) Uani 1 1 d . U . . .
C3_5 C 0.8022(3) 0.1106(4) 0.7164(3) 0.076(3) Uani 1 1 d . U . . .
H3_5 H 0.799999 0.130458 0.695042 0.092 Uiso 1 1 calc R U . . .
C4_5 C 0.7777(3) 0.1100(4) 0.7338(3) 0.077(3) Uani 1 1 d . U . . .
C5_5 C 0.7816(3) 0.0822(4) 0.7667(4) 0.089(3) Uani 1 1 d . U . . .
H5_5 H 0.764993 0.082710 0.779905 0.107 Uiso 1 1 calc R U . . .
C6_5 C 0.8095(4) 0.0541(5) 0.7800(4) 0.104(4) Uani 1 1 d . U . . .
H6_5 H 0.811835 0.035418 0.802022 0.125 Uiso 1 1 calc R U . . .
C7_5 C 0.8335(4) 0.0538(5) 0.7608(4) 0.108(4) Uani 1 1 d . U . . .
C8_5 C 0.8596(3) 0.0771(4) 0.7161(4) 0.086(3) Uani 1 1 d . U . . .
C9_5 C 0.8714(3) 0.0951(4) 0.6877(4) 0.079(3) Uani 1 1 d . U . . .
H9_5 H 0.858540 0.117808 0.671001 0.094 Uiso 1 1 calc R U . . .
C10_5 C 0.9013(3) 0.0814(4) 0.6824(4) 0.084(3) Uani 1 1 d . U . . .
C11_5 C 0.9210(4) 0.0489(5) 0.7074(4) 0.109(4) Uani 1 1 d . U . . .
H11_5 H 0.942113 0.040366 0.704688 0.130 Uiso 1 1 calc R U . . .
C12_5 C 0.9094(4) 0.0298(5) 0.7357(4) 0.118(4) Uani 1 1 d . U . . .
H12_5 H 0.922414 0.006668 0.751840 0.142 Uiso 1 1 calc R U . . .
C13_5 C 0.8794(4) 0.0429(5) 0.7417(4) 0.108(4) Uani 1 1 d . U . . .
C14_5 C 0.9142(3) 0.0992(4) 0.6507(4) 0.078(3) Uani 1 1 d . U . . .
Br1A_5 Br 0.8976(2) -0.1432(2) 0.86654(18) 0.328(4) Uani 0.665(4) 1 d G U P C 1
C15A_5 C 0.8661(5) -0.0095(4) 0.7902(4) 0.147(4) Uani 0.665(4) 1 d DG U P C 1
C16A_5 C 0.8456(4) -0.0488(5) 0.7866(4) 0.154(4) Uani 0.665(4) 1 d G U P C 1
H16A_5 H 0.825148 -0.048462 0.768475 0.185 Uiso 0.665(4) 1 calc R U P C 1
C17A_5 C 0.8547(3) -0.0889(4) 0.8092(3) 0.171(5) Uani 0.665(4) 1 d G U P C 1
H17A_5 H 0.840454 -0.115906 0.806951 0.205 Uiso 0.665(4) 1 calc R U P C 1
C18A_5 C 0.8849(2) -0.0888(2) 0.83502(18) 0.175(5) Uani 0.665(4) 1 d G U P C 1
C19A_5 C 0.9060(3) -0.0502(3) 0.8386(4) 0.168(4) Uani 0.665(4) 1 d G U P C 1
H19A_5 H 0.926889 -0.051089 0.856065 0.202 Uiso 0.665(4) 1 calc R U P C 1
C20A_5 C 0.8963(4) -0.0098(3) 0.8163(4) 0.157(4) Uani 0.665(4) 1 d G U P C 1
H20A_5 H 0.910272 0.017457 0.818848 0.188 Uiso 0.665(4) 1 calc R U P C 1
Br1B_5 Br 0.9372(4) -0.0992(4) 0.8939(3) 0.328(4) Uani 0.335(4) 1 d G U P C 2
C15B_5 C 0.8802(7) -0.0043(10) 0.7951(7) 0.147(4) Uani 0.335(4) 1 d DG U P C 2
C16B_5 C 0.8939(9) -0.0472(11) 0.7881(4) 0.154(4) Uani 0.335(4) 1 d G U P C 2
H16B_5 H 0.891615 -0.057270 0.763052 0.185 Uiso 0.335(4) 1 calc R U P C 2
C17B_5 C 0.9109(8) -0.0759(9) 0.8172(3) 0.171(5) Uani 0.335(4) 1 d G U P C 2
H17B_5 H 0.920097 -0.105738 0.812441 0.205 Uiso 0.335(4) 1 calc R U P C 2
C18B_5 C 0.9143(4) -0.0601(5) 0.8536(4) 0.175(5) Uani 0.335(4) 1 d G U P C 2
C19B_5 C 0.9013(7) -0.0168(7) 0.8612(6) 0.168(4) Uani 0.335(4) 1 d G U P C 2
H19B_5 H 0.904343 -0.006224 0.886263 0.202 Uiso 0.335(4) 1 calc R U P C 2
C20B_5 C 0.8837(8) 0.0110(9) 0.8317(8) 0.157(4) Uani 0.335(4) 1 d G U P C 2
H20B_5 H 0.874100 0.040508 0.836450 0.188 Uiso 0.335(4) 1 calc R U P C 2
O1_6 O 0.68272(17) 0.1219(2) 0.64309(19) 0.0648(18) Uani 1 1 d . U . . .
O2_6 O 0.66646(18) 0.1011(3) 0.6942(2) 0.076(2) Uani 1 1 d . U . . .
O3_6 O 0.67488(17) 0.0049(2) 0.46031(18) 0.0646(19) Uani 1 1 d . U . . .
O4_6 O 0.65741(19) -0.0665(2) 0.4358(2) 0.074(2) Uani 1 1 d . U . . .
N1_6 N 0.6267(3) -0.0840(4) 0.5934(3) 0.100(3) Uani 1 1 d . U . . .
C1_6 C 0.6696(3) 0.0937(4) 0.6608(4) 0.072(3) Uani 1 1 d . U . . .
C2_6 C 0.6484(3) -0.0095(4) 0.5938(3) 0.075(3) Uani 1 1 d . U . . .
C3_6 C 0.6600(3) 0.0348(4) 0.6085(3) 0.067(3) Uani 1 1 d . U . . .
H3_6 H 0.668959 0.057159 0.594387 0.081 Uiso 1 1 calc R U . . .
C4_6 C 0.6581(3) 0.0460(4) 0.6457(3) 0.070(3) Uani 1 1 d . U . . .
C5_6 C 0.6460(3) 0.0118(4) 0.6659(3) 0.080(3) Uani 1 1 d . U . . .
H5_6 H 0.644891 0.019070 0.690572 0.096 Uiso 1 1 calc R U . . .
C6_6 C 0.6355(3) -0.0326(4) 0.6509(4) 0.093(3) Uani 1 1 d . U . . .
H6_6 H 0.628657 -0.056740 0.665534 0.112 Uiso 1 1 calc R U . . .
C7_6 C 0.6352(3) -0.0413(4) 0.6136(4) 0.083(3) Uani 1 1 d . U . . .
C8_6 C 0.6473(3) -0.0326(4) 0.5582(4) 0.084(3) Uani 1 1 d . U . . .
C9_6 C 0.6564(3) -0.0163(4) 0.5260(3) 0.075(3) Uani 1 1 d . U . . .
H9_6 H 0.665532 0.014834 0.524944 0.090 Uiso 1 1 calc R U . . .
C10_6 C 0.6513(3) -0.0488(4) 0.4950(3) 0.079(3) Uani 1 1 d . U . . .
C11_6 C 0.6361(3) -0.0935(4) 0.4966(4) 0.090(3) Uani 1 1 d . U . . .
H11_6 H 0.631319 -0.113823 0.475274 0.108 Uiso 1 1 calc R U . . .
C12_6 C 0.6281(4) -0.1079(4) 0.5283(4) 0.109(4) Uani 1 1 d . U . . .
H12_6 H 0.618305 -0.138490 0.529371 0.130 Uiso 1 1 calc R U . . .
C13_6 C 0.6347(3) -0.0768(4) 0.5601(4) 0.094(3) Uani 1 1 d . U . . .
C14_6 C 0.6616(3) -0.0354(4) 0.4616(4) 0.071(3) Uani 1 1 d . U . . .
Br1_6 Br 0.56822(10) -0.26895(10) 0.63221(14) 0.300(2) Uani 1 1 d G U . . .
C15_6 C 0.6143(2) -0.1246(2) 0.6067(2) 0.108(4) Uani 1 1 d G U . . .
C16_6 C 0.5852(2) -0.12425(12) 0.6171(3) 0.128(4) Uani 1 1 d G U . . .
H16_6 H 0.574546 -0.094515 0.619078 0.153 Uiso 1 1 calc R U . . .
C17_6 C 0.57113(19) -0.16702(10) 0.6248(3) 0.154(5) Uani 1 1 d G U . . .
H17_6 H 0.551162 -0.166859 0.632384 0.185 Uiso 1 1 calc R U . . .
C18_6 C 0.58685(11) -0.21004(11) 0.62130(11) 0.163(5) Uani 1 1 d G U . . .
C19_6 C 0.61574(15) -0.2112(2) 0.6103(2) 0.153(5) Uani 1 1 d G U . . .
H19_6 H 0.625880 -0.241048 0.607393 0.184 Uiso 1 1 calc R U . . .
C20_6 C 0.6298(2) -0.1679(3) 0.6034(3) 0.120(4) Uani 1 1 d G U . . .
H20_6 H 0.650044 -0.167968 0.596408 0.145 Uiso 1 1 calc R U . . .

loop_
_atom_site_aniso_label
_atom_site_aniso_U_11
_atom_site_aniso_U_22
_atom_site_aniso_U_33
_atom_site_aniso_U_23
_atom_site_aniso_U_13
_atom_site_aniso_U_12
Cr1 0.0560(12) 0.0617(11) 0.0849(15) -0.0090(10) -0.0035(10) 0.0085(9)
Cr2 0.0591(13) 0.0688(12) 0.0960(16) -0.0120(11) -0.0053(11) 0.0128(10)
Cr3 0.0622(12) 0.0556(10) 0.0631(13) -0.0050(9) 0.0100(9) -0.0038(9)
Cr4 0.0694(13) 0.0546(10) 0.0658(13) -0.0064(9) 0.0084(10) -0.0052(9)
Cr5 0.0798(14) 0.0712(12) 0.0577(13) 0.0004(9) 0.0186(10) -0.0064(10)
Cr6 0.0967(16) 0.0769(13) 0.0616(13) 0.0009(10) 0.0277(11) -0.0143(11)
O1 0.087(6) 0.097(6) 0.152(9) -0.008(6) -0.011(5) 0.025(5)
O2 0.083(6) 0.107(6) 0.139(8) -0.014(6) -0.022(5) 0.034(5)
O3 0.146(9) 0.081(5) 0.134(8) -0.017(5) 0.018(7) -0.020(6)
O4 0.143(8) 0.083(5) 0.092(7) -0.024(5) 0.002(6) -0.027(5)
O5 0.143(8) 0.112(6) 0.086(6) 0.017(5) 0.044(6) -0.015(6)
O6 0.221(12) 0.181(10) 0.074(7) 0.019(6) 0.065(7) 0.003(9)
O1_1 0.056(5) 0.070(4) 0.092(6) -0.021(4) -0.018(4) 0.023(4)
O2_1 0.058(5) 0.078(5) 0.121(7) -0.020(4) -0.016(4) 0.030(4)
O3_1 0.066(5) 0.053(4) 0.057(4) -0.009(3) 0.001(3) -0.012(3)
O4_1 0.076(5) 0.048(4) 0.065(5) -0.012(3) 0.002(4) -0.007(4)
N1_1 0.092(6) 0.086(6) 0.185(8) -0.057(6) -0.023(6) 0.037(5)
C1_1 0.062(7) 0.076(6) 0.113(8) -0.014(6) -0.018(6) 0.034(6)
C2_1 0.078(7) 0.073(6) 0.113(8) -0.026(6) -0.006(6) 0.028(6)
C3_1 0.072(7) 0.078(7) 0.112(9) -0.018(6) -0.006(6) 0.028(6)
C4_1 0.072(7) 0.072(6) 0.116(8) -0.020(6) -0.009(6) 0.023(6)
C5_1 0.068(7) 0.070(7) 0.144(10) -0.037(7) -0.006(7) 0.027(6)
C6_1 0.101(8) 0.092(8) 0.166(11) -0.045(8) -0.022(8) 0.049(7)
C7_1 0.089(7) 0.088(6) 0.151(9) -0.047(7) -0.015(7) 0.032(6)
C8_1 0.081(7) 0.072(6) 0.112(8) -0.034(6) 0.001(6) 0.030(5)
C9_1 0.084(7) 0.062(6) 0.098(8) -0.015(6) 0.011(6) 0.015(6)
C10_1 0.087(7) 0.056(6) 0.092(8) -0.024(6) -0.001(6) 0.006(5)
C11_1 0.090(8) 0.067(6) 0.112(9) -0.026(6) -0.006(7) 0.014(6)
C12_1 0.101(8) 0.075(7) 0.140(10) -0.040(7) -0.023(8) 0.027(7)
C13_1 0.095(7) 0.072(6) 0.142(9) -0.045(7) -0.008(7) 0.023(6)
C14_1 0.085(7) 0.055(6) 0.075(7) -0.018(6) 0.018(6) -0.011(6)
Br1A_1 0.163(3) 0.145(2) 0.324(5) -0.065(3) 0.023(3) 0.0430(18)
C15A_1 0.101(7) 0.090(5) 0.210(8) -0.052(6) -0.018(6) 0.034(6)
C16A_1 0.109(7) 0.093(6) 0.222(8) -0.048(6) -0.001(6) 0.041(6)
C17A_1 0.118(8) 0.109(7) 0.232(8) -0.042(7) 0.005(7) 0.039(7)
C18A_1 0.117(8) 0.102(7) 0.234(9) -0.042(7) -0.002(7) 0.044(7)
C19A_1 0.126(8) 0.100(7) 0.234(8) -0.030(7) 0.004(7) 0.040(7)
C20A_1 0.118(7) 0.099(6) 0.222(8) -0.044(7) 0.001(7) 0.037(6)
Br1B_1 0.163(3) 0.145(2) 0.324(5) -0.065(3) 0.023(3) 0.0430(18)
C15B_1 0.101(7) 0.090(5) 0.210(8) -0.052(6) -0.018(6) 0.034(6)
C16B_1 0.109(7) 0.093(6) 0.222(8) -0.048(6) -0.001(6) 0.041(6)
C17B_1 0.118(8) 0.109(7) 0.232(8) -0.042(7) 0.005(7) 0.039(7)
C18B_1 0.117(8) 0.102(7) 0.234(9) -0.042(7) -0.002(7) 0.044(7)
C19B_1 0.126(8) 0.100(7) 0.234(8) -0.030(7) 0.004(7) 0.040(7)
C20B_1 0.118(7) 0.099(6) 0.222(8) -0.044(7) 0.001(7) 0.037(6)
N1_2 0.105(7) 0.207(9) 0.130(8) 0.011(7) 0.046(6) 0.045(7)
O1_2 0.049(4) 0.091(5) 0.089(5) -0.007(4) -0.010(4) 0.018(4)
O2_2 0.056(5) 0.107(6) 0.101(6) -0.006(5) -0.007(4) 0.023(4)
O3_2 0.084(5) 0.090(5) 0.056(5) 0.009(4) 0.019(4) 0.001(4)
O4_2 0.097(6) 0.102(5) 0.064(5) -0.002(4) 0.038(4) -0.007(4)
C1_2 0.056(7) 0.105(8) 0.102(8) -0.004(7) 0.002(6) 0.015(7)
C2_2 0.076(7) 0.156(9) 0.099(8) 0.004(7) 0.022(6) 0.025(7)
C3_2 0.073(8) 0.151(10) 0.108(9) 0.003(8) 0.026(7) 0.025(7)
C4_2 0.069(7) 0.140(9) 0.108(8) 0.015(7) 0.012(6) 0.044(7)
C5_2 0.098(9) 0.160(11) 0.120(10) 0.017(9) 0.022(8) 0.034(9)
C6_2 0.092(9) 0.170(11) 0.114(10) 0.000(9) 0.030(7) 0.038(8)
C7_2 0.086(8) 0.167(10) 0.112(9) 0.004(8) 0.031(7) 0.027(8)
C8_2 0.095(8) 0.150(9) 0.097(8) -0.001(7) 0.036(7) 0.031(7)
C9_2 0.094(8) 0.135(9) 0.091(8) -0.005(7) 0.036(7) 0.028(7)
C10_2 0.109(7) 0.137(9) 0.085(8) 0.002(7) 0.043(7) 0.033(7)
C11_2 0.110(9) 0.166(11) 0.103(9) 0.013(8) 0.046(8) 0.026(9)
C12_2 0.107(9) 0.175(11) 0.112(9) 0.005(8) 0.056(8) 0.018(9)
C13_2 0.096(7) 0.160(10) 0.116(8) 0.006(8) 0.040(7) 0.019(7)
C14_2 0.102(8) 0.106(8) 0.075(8) 0.006(7) 0.044(7) 0.006(7)
Br1A_2 0.225(5) 0.500(13) 0.264(11) 0.045(8) 0.143(7) 0.119(7)
C15A_2 0.129(6) 0.252(8) 0.156(7) 0.033(7) 0.075(6) 0.061(7)
C16A_2 0.125(7) 0.269(9) 0.169(8) 0.036(8) 0.074(7) 0.059(8)
C17A_2 0.136(7) 0.298(9) 0.183(9) 0.039(8) 0.077(7) 0.063(8)
C18A_2 0.144(7) 0.320(9) 0.189(8) 0.037(8) 0.093(7) 0.078(7)
C19A_2 0.144(8) 0.297(9) 0.179(8) 0.033(8) 0.083(7) 0.075(8)
C20A_2 0.134(7) 0.270(8) 0.165(8) 0.032(8) 0.081(7) 0.072(7)
Br1B_2 0.225(5) 0.500(13) 0.264(11) 0.045(8) 0.143(7) 0.119(7)
C15B_2 0.129(6) 0.252(8) 0.156(7) 0.033(7) 0.075(6) 0.061(7)
C16B_2 0.125(7) 0.269(9) 0.169(8) 0.036(8) 0.074(7) 0.059(8)
C17B_2 0.136(7) 0.298(9) 0.183(9) 0.039(8) 0.077(7) 0.063(8)
C18B_2 0.144(7) 0.320(9) 0.189(8) 0.037(8) 0.093(7) 0.078(7)
C19B_2 0.144(8) 0.297(9) 0.179(8) 0.033(8) 0.083(7) 0.075(8)
C20B_2 0.134(7) 0.270(8) 0.165(8) 0.032(8) 0.081(7) 0.072(7)
O1_3 0.042(4) 0.058(4) 0.080(5) 0.001(3) 0.001(4) 0.008(3)
O2_3 0.044(4) 0.063(4) 0.108(6) -0.008(4) -0.006(4) 0.015(4)
O3_3 0.067(5) 0.047(4) 0.068(5) -0.008(3) 0.016(4) -0.013(3)
O4_3 0.064(4) 0.044(4) 0.067(5) -0.009(3) 0.001(4) -0.009(3)
N1_3 0.051(5) 0.078(5) 0.085(6) -0.006(5) 0.016(4) -0.004(4)
C1_3 0.048(6) 0.069(6) 0.096(8) -0.005(6) 0.011(6) 0.010(6)
C2_3 0.047(6) 0.066(5) 0.079(7) -0.007(5) 0.019(5) -0.008(5)
C3_3 0.058(6) 0.062(6) 0.084(7) 0.001(5) 0.013(5) 0.000(5)
C4_3 0.053(6) 0.070(5) 0.081(7) 0.000(5) 0.005(5) 0.009(5)
C5_3 0.057(6) 0.067(6) 0.084(8) 0.009(5) 0.007(6) 0.005(5)
C6_3 0.053(6) 0.078(6) 0.089(8) -0.001(6) 0.016(6) -0.003(5)
C7_3 0.053(6) 0.073(6) 0.084(7) -0.002(5) 0.011(5) 0.002(5)
C8_3 0.057(6) 0.068(5) 0.079(7) -0.007(5) 0.025(5) -0.011(5)
C9_3 0.058(6) 0.068(6) 0.068(7) -0.010(5) 0.013(5) -0.004(5)
C10_3 0.072(6) 0.069(6) 0.066(7) -0.012(5) 0.022(5) 0.001(5)
C11_3 0.065(7) 0.064(6) 0.077(7) -0.013(5) 0.013(6) -0.005(5)
C12_3 0.071(7) 0.073(6) 0.085(8) -0.022(6) 0.014(6) -0.001(6)
C13_3 0.068(6) 0.075(6) 0.076(7) -0.010(5) 0.013(5) -0.004(5)
C14_3 0.071(6) 0.064(6) 0.062(7) -0.008(5) 0.018(5) -0.010(6)
Br1_3 0.0922(12) 0.1752(17) 0.1244(15) -0.0121(12) 0.0048(10) -0.0456(12)
C15_3 0.060(6) 0.092(7) 0.079(7) -0.011(6) 0.018(5) -0.004(5)
C16_3 0.060(7) 0.099(7) 0.075(7) -0.002(6) 0.015(5) -0.015(6)
C17_3 0.080(8) 0.114(8) 0.076(8) 0.004(6) 0.017(6) -0.007(7)
C18_3 0.051(7) 0.111(8) 0.085(8) -0.031(7) 0.005(6) -0.018(6)
C19_3 0.069(7) 0.090(7) 0.091(8) -0.004(6) 0.014(6) -0.020(6)
C20_3 0.069(7) 0.084(7) 0.082(8) -0.004(6) 0.000(6) -0.015(6)
O1_4 0.062(5) 0.051(4) 0.075(5) -0.009(3) 0.015(4) -0.002(3)
O2_4 0.063(5) 0.053(4) 0.074(5) -0.003(3) 0.005(4) 0.001(3)
O3_4 0.096(5) 0.075(4) 0.054(5) 0.002(4) 0.027(4) -0.009(4)
O4_4 0.101(6) 0.073(4) 0.070(5) -0.006(4) 0.040(4) -0.012(4)
N1_4 0.107(7) 0.066(5) 0.086(6) -0.021(5) 0.028(5) -0.005(5)
C1_4 0.058(6) 0.042(6) 0.089(7) 0.004(5) 0.012(6) 0.003(5)
C2_4 0.069(7) 0.056(5) 0.071(6) 0.000(5) 0.015(5) 0.008(5)
C3_4 0.064(7) 0.065(6) 0.080(7) -0.002(5) 0.020(6) 0.008(5)
C4_4 0.059(6) 0.053(6) 0.080(6) 0.004(5) 0.020(5) 0.011(5)
C5_4 0.062(7) 0.058(6) 0.089(8) 0.000(5) 0.016(6) 0.005(5)
C6_4 0.069(7) 0.075(6) 0.071(7) -0.008(6) 0.020(6) 0.014(6)
C7_4 0.078(7) 0.060(6) 0.071(6) 0.001(5) 0.023(6) 0.010(5)
C8_4 0.078(7) 0.062(5) 0.068(6) -0.005(5) 0.027(6) 0.011(5)
C9_4 0.089(8) 0.067(6) 0.071(7) -0.006(5) 0.023(6) 0.000(6)
C10_4 0.096(8) 0.072(6) 0.068(7) 0.001(5) 0.028(6) -0.004(6)
C11_4 0.124(9) 0.085(7) 0.083(8) 0.007(6) 0.038(7) -0.011(7)
C12_4 0.127(9) 0.074(7) 0.077(7) -0.007(6) 0.037(7) -0.011(7)
C13_4 0.094(7) 0.069(6) 0.077(7) -0.008(5) 0.029(6) 0.002(6)
C14_4 0.102(8) 0.076(6) 0.081(8) 0.012(6) 0.036(7) -0.005(6)
Br1_4 0.172(2) 0.235(2) 0.1118(16) -0.0552(15) 0.0299(14) 0.0161(18)
C15_4 0.115(8) 0.081(7) 0.090(7) -0.016(6) 0.038(7) -0.013(7)
C16_4 0.121(9) 0.094(7) 0.076(7) -0.016(6) 0.032(7) 0.007(7)
C17_4 0.123(9) 0.115(8) 0.071(8) -0.025(6) 0.026(7) -0.006(7)
C18_4 0.117(9) 0.130(9) 0.074(7) -0.033(7) 0.023(7) -0.013(8)
C19_4 0.118(9) 0.113(8) 0.084(7) -0.019(7) 0.036(7) -0.013(7)
C20_4 0.114(9) 0.087(7) 0.083(7) -0.007(6) 0.037(7) -0.012(7)
O1_5 0.080(5) 0.070(4) 0.055(5) 0.007(4) 0.020(4) -0.013(4)
O2_5 0.098(5) 0.068(4) 0.058(5) 0.015(4) 0.014(4) -0.021(4)
O3_5 0.051(4) 0.058(4) 0.105(6) -0.004(4) -0.003(4) 0.009(4)
O4_5 0.057(5) 0.060(4) 0.109(6) 0.006(4) -0.019(4) 0.013(4)
N1_5 0.152(8) 0.108(7) 0.113(7) 0.036(6) 0.036(6) 0.041(6)
C1_5 0.087(7) 0.070(6) 0.062(7) -0.010(6) 0.027(6) -0.018(6)
C2_5 0.112(8) 0.071(7) 0.084(7) 0.002(6) 0.023(6) 0.011(6)
C3_5 0.092(7) 0.066(6) 0.068(7) -0.006(5) 0.016(6) -0.005(6)
C4_5 0.100(7) 0.066(6) 0.066(7) 0.000(5) 0.022(6) -0.021(6)
C5_5 0.104(8) 0.082(8) 0.084(8) 0.004(6) 0.029(7) -0.021(6)
C6_5 0.130(10) 0.096(8) 0.086(9) 0.013(7) 0.026(7) 0.004(8)
C7_5 0.135(9) 0.096(8) 0.095(8) 0.017(6) 0.031(7) 0.016(7)
C8_5 0.090(7) 0.071(7) 0.094(8) 0.013(6) 0.015(6) 0.012(6)
C9_5 0.080(7) 0.055(6) 0.094(8) 0.001(6) 0.009(6) 0.004(6)
C10_5 0.074(7) 0.072(7) 0.095(7) 0.004(6) -0.002(6) 0.020(6)
C11_5 0.108(9) 0.102(9) 0.114(10) 0.022(7) 0.024(7) 0.034(7)
C12_5 0.121(9) 0.118(9) 0.108(10) 0.016(7) 0.014(8) 0.047(8)
C13_5 0.122(8) 0.091(8) 0.108(8) 0.013(6) 0.026(7) 0.035(7)
C14_5 0.056(7) 0.061(6) 0.108(8) -0.003(6) 0.002(6) 0.005(6)
Br1A_5 0.510(11) 0.200(4) 0.294(6) 0.160(4) 0.139(6) 0.134(5)
C15A_5 0.199(8) 0.126(7) 0.122(7) 0.042(6) 0.050(7) 0.058(6)
C16A_5 0.213(9) 0.126(8) 0.132(8) 0.052(7) 0.058(8) 0.064(7)
C17A_5 0.230(10) 0.140(8) 0.145(9) 0.059(8) 0.052(9) 0.066(8)
C18A_5 0.246(9) 0.143(8) 0.141(8) 0.072(7) 0.057(8) 0.075(8)
C19A_5 0.228(9) 0.142(8) 0.138(8) 0.052(7) 0.054(8) 0.070(7)
C20A_5 0.214(8) 0.134(7) 0.128(7) 0.049(6) 0.053(7) 0.070(7)
Br1B_5 0.510(11) 0.200(4) 0.294(6) 0.160(4) 0.139(6) 0.134(5)
C15B_5 0.199(8) 0.126(7) 0.122(7) 0.042(6) 0.050(7) 0.058(6)
C16B_5 0.213(9) 0.126(8) 0.132(8) 0.052(7) 0.058(8) 0.064(7)
C17B_5 0.230(10) 0.140(8) 0.145(9) 0.059(8) 0.052(9) 0.066(8)
C18B_5 0.246(9) 0.143(8) 0.141(8) 0.072(7) 0.057(8) 0.075(8)
C19B_5 0.228(9) 0.142(8) 0.138(8) 0.052(7) 0.054(8) 0.070(7)
C20B_5 0.214(8) 0.134(7) 0.128(7) 0.049(6) 0.053(7) 0.070(7)
O1_6 0.070(5) 0.070(4) 0.059(5) 0.004(4) 0.025(4) -0.009(4)
O2_6 0.087(5) 0.086(5) 0.060(5) -0.003(4) 0.031(4) -0.016(4)
O3_6 0.082(5) 0.052(4) 0.059(5) -0.007(3) 0.017(4) -0.012(4)
O4_6 0.097(6) 0.054(4) 0.073(5) -0.002(4) 0.027(4) -0.009(4)
N1_6 0.131(7) 0.082(6) 0.098(7) -0.004(5) 0.050(6) -0.037(6)
C1_6 0.073(7) 0.075(6) 0.071(7) 0.004(6) 0.025(6) -0.002(6)
C2_6 0.088(7) 0.060(6) 0.080(6) -0.003(5) 0.026(6) -0.024(6)
C3_6 0.076(7) 0.062(6) 0.068(7) 0.011(5) 0.027(6) -0.008(5)
C4_6 0.070(7) 0.069(6) 0.073(7) 0.008(5) 0.024(6) -0.012(5)
C5_6 0.088(8) 0.083(7) 0.080(7) 0.004(6) 0.043(6) -0.009(6)
C6_6 0.113(9) 0.077(7) 0.096(8) 0.002(6) 0.039(7) -0.023(7)
C7_6 0.105(8) 0.071(6) 0.083(7) 0.002(5) 0.042(6) -0.022(6)
C8_6 0.110(8) 0.063(6) 0.086(7) -0.007(5) 0.039(6) -0.026(6)
C9_6 0.086(7) 0.057(6) 0.088(7) 0.002(5) 0.035(6) -0.013(6)
C10_6 0.109(8) 0.051(6) 0.086(7) 0.001(5) 0.040(6) -0.011(6)
C11_6 0.137(9) 0.058(6) 0.090(8) -0.010(6) 0.057(7) -0.031(6)
C12_6 0.154(10) 0.069(7) 0.120(9) -0.017(6) 0.066(8) -0.046(7)
C13_6 0.131(8) 0.071(6) 0.093(7) -0.012(5) 0.054(7) -0.037(6)
C14_6 0.082(7) 0.045(6) 0.090(7) -0.004(5) 0.029(6) -0.016(5)
Br1_6 0.361(5) 0.153(2) 0.472(6) 0.073(3) 0.267(5) -0.012(3)
C15_6 0.131(9) 0.093(7) 0.106(8) 0.004(7) 0.041(7) -0.037(7)
C16_6 0.148(11) 0.096(8) 0.149(10) 0.001(8) 0.058(9) -0.051(8)
C17_6 0.175(12) 0.121(10) 0.191(12) 0.018(10) 0.091(10) -0.041(9)
C18_6 0.202(13) 0.102(8) 0.208(12) 0.027(10) 0.093(10) -0.006(10)
C19_6 0.186(13) 0.115(8) 0.170(12) -0.001(9) 0.063(10) -0.006(10)
C20_6 0.150(11) 0.082(7) 0.131(10) -0.006(8) 0.040(8) -0.035(7)

loop_
_atom_type_symbol
_atom_type_description
_atom_type_scat_dispersion_real
_atom_type_scat_dispersion_imag
_atom_type_scat_source
C C 0.0181 0.0091 'International Tables Vol C Tables 4.2.6.8 and 6.1.1.4'
H H 0.0000 0.0000 'International Tables Vol C Tables 4.2.6.8 and 6.1.1.4'
Br Br -0.6763 1.2805 'International Tables Vol C Tables 4.2.6.8 and 6.1.1.4'
Cr Cr -0.1635 2.4439 'International Tables Vol C Tables 4.2.6.8 and 6.1.1.4'
N N 0.0311 0.0180 'International Tables Vol C Tables 4.2.6.8 and 6.1.1.4'
O O 0.0492 0.0322 'International Tables Vol C Tables 4.2.6.8 and 6.1.1.4'

loop_
_geom_angle_atom_site_label_1
_geom_angle_atom_site_label_2
_geom_angle_atom_site_label_3
_geom_angle
_geom_angle_site_symmetry_1
_geom_angle_site_symmetry_3
_geom_angle_publ_flag
O1_2 Cr1 O3_5 176.4(3) . 7_656 ?
O1_2 Cr1 O1_1 89.9(3) . . ?
O3_5 Cr1 O1_1 89.3(3) 7_656 . ?
O1_2 Cr1 O1_3 90.8(3) . . ?
O3_5 Cr1 O1_3 89.8(3) 7_656 . ?
O1_1 Cr1 O1_3 176.8(3) . . ?
O1_2 Cr1 O1 93.2(3) . . ?
O3_5 Cr1 O1 90.4(3) 7_656 . ?
O1_1 Cr1 O1 91.8(3) . . ?
O1_3 Cr1 O1 91.3(3) . . ?
O1_2 Cr1 Cr2 88.5(2) . . ?
O3_5 Cr1 Cr2 88.0(2) 7_656 . ?
O1_1 Cr1 Cr2 88.2(2) . . ?
O1_3 Cr1 Cr2 88.7(2) . . ?
O1 Cr1 Cr2 178.3(3) . . ?
O2_2 Cr2 O2_1 90.1(4) . . ?
O2_2 Cr2 O2_3 90.5(3) . . ?
O2_1 Cr2 O2_3 177.3(3) . . ?
O2_2 Cr2 O4_5 176.9(3) . 7_656 ?
O2_1 Cr2 O4_5 89.6(3) . 7_656 ?
O2_3 Cr2 O4_5 89.6(3) . 7_656 ?
O2_2 Cr2 O2 92.4(4) . . ?
O2_1 Cr2 O2 91.9(3) . . ?
O2_3 Cr2 O2 90.7(3) . . ?
O4_5 Cr2 O2 90.8(3) 7_656 . ?
O2_2 Cr2 Cr1 87.9(2) . . ?
O2_1 Cr2 Cr1 88.9(2) . . ?
O2_3 Cr2 Cr1 88.5(2) . . ?
O4_5 Cr2 Cr1 89.0(2) 7_656 . ?
O2 Cr2 Cr1 179.2(3) . . ?
O3_3 Cr3 O1_4 89.2(3) 7_656 . ?
O3_3 Cr3 O3_6 90.9(3) 7_656 7_656 ?
O1_4 Cr3 O3_6 177.2(3) . 7_656 ?
O3_3 Cr3 O3_1 176.5(3) 7_656 . ?
O1_4 Cr3 O3_1 90.2(3) . . ?
O3_6 Cr3 O3_1 89.5(3) 7_656 . ?
O3_3 Cr3 O3 91.1(3) 7_656 . ?
O1_4 Cr3 O3 89.9(3) . . ?
O3_6 Cr3 O3 92.9(3) 7_656 . ?
O3_1 Cr3 O3 92.4(3) . . ?
O3_3 Cr3 Cr4 88.0(2) 7_656 . ?
O1_4 Cr3 Cr4 88.6(2) . . ?
O3_6 Cr3 Cr4 88.6(2) 7_656 . ?
O3_1 Cr3 Cr4 88.49(19) . . ?
O3 Cr3 Cr4 178.3(3) . . ?
O2_4 Cr4 O4_1 90.2(3) . . ?
O2_4 Cr4 O4_3 89.3(3) . 7_656 ?
O4_1 Cr4 O4_3 177.8(3) . 7_656 ?
O2_4 Cr4 O4_6 176.2(3) . 7_656 ?
O4_1 Cr4 O4_6 89.2(3) . 7_656 ?
O4_3 Cr4 O4_6 91.2(3) 7_656 7_656 ?
O2_4 Cr4 O4 93.7(3) . . ?
O4_1 Cr4 O4 91.0(3) . . ?
O4_3 Cr4 O4 91.2(3) 7_656 . ?
O4_6 Cr4 O4 90.1(3) 7_656 . ?
O2_4 Cr4 Cr3 88.2(2) . . ?
O4_1 Cr4 Cr3 88.5(2) . . ?
O4_3 Cr4 Cr3 89.40(18) 7_656 . ?
O4_6 Cr4 Cr3 88.1(2) 7_656 . ?
O4 Cr4 Cr3 178.0(2) . . ?
O1_5 Cr5 O1_6 89.8(3) . . ?
O1_5 Cr5 O3_4 90.3(3) . . ?
O1_6 Cr5 O3_4 176.7(3) . . ?
O1_5 Cr5 O3_2 177.1(3) . . ?
O1_6 Cr5 O3_2 89.7(3) . . ?
O3_4 Cr5 O3_2 90.1(3) . . ?
O1_5 Cr5 O5 91.4(3) . . ?
O1_6 Cr5 O5 92.4(3) . . ?
O3_4 Cr5 O5 90.8(3) . . ?
O3_2 Cr5 O5 91.5(3) . . ?
O1_5 Cr5 Cr6 88.8(2) . . ?
O1_6 Cr5 Cr6 87.9(2) . . ?
O3_4 Cr5 Cr6 88.8(2) . . ?
O3_2 Cr5 Cr6 88.3(2) . . ?
O5 Cr5 Cr6 179.6(3) . . ?
O4_2 Cr6 O2_5 176.2(3) . . ?
O4_2 Cr6 O2_6 89.7(3) . . ?
O2_5 Cr6 O2_6 88.7(3) . . ?
O4_2 Cr6 O4_4 91.3(3) . . ?
O2_5 Cr6 O4_4 90.0(3) . . ?
O2_6 Cr6 O4_4 176.0(3) . . ?
O4_2 Cr6 O6 87.9(4) . . ?
O2_5 Cr6 O6 95.6(4) . . ?
O2_6 Cr6 O6 90.7(4) . . ?
O4_4 Cr6 O6 93.2(4) . . ?
O4_2 Cr6 Cr5 88.3(2) . . ?
O2_5 Cr6 Cr5 88.2(2) . . ?
O2_6 Cr6 Cr5 88.6(2) . . ?
O4_4 Cr6 Cr5 87.6(2) . . ?
O6 Cr6 Cr5 176.1(3) . . ?
C1_1 O1_1 Cr1 118.1(7) . . ?
C1_1 O2_1 Cr2 117.1(7) . . ?
C14_1 O3_1 Cr3 117.9(7) . . ?
C14_1 O4_1 Cr4 118.9(7) . . ?
C15B_1 N1_1 C13_1 134(2) . . ?
C15B_1 N1_1 C7_1 119(2) . . ?
C13_1 N1_1 C7_1 107.2(10) . . ?
C13_1 N1_1 C15A_1 125.0(10) . . ?
C7_1 N1_1 C15A_1 127.0(11) . . ?
O1_1 C1_1 O2_1 127.7(11) . . ?
O1_1 C1_1 C4_1 117.4(11) . . ?
O2_1 C1_1 C4_1 114.9(10) . . ?
C3_1 C2_1 C7_1 121.5(12) . . ?
C3_1 C2_1 C8_1 134.5(11) . . ?
C7_1 C2_1 C8_1 104.0(10) . . ?
C2_1 C3_1 C4_1 118.3(11) . . ?
C2_1 C3_1 H3_1 120.8 . . ?
C4_1 C3_1 H3_1 120.8 . . ?
C5_1 C4_1 C3_1 120.8(11) . . ?
C5_1 C4_1 C1_1 120.0(11) . . ?
C3_1 C4_1 C1_1 119.2(10) . . ?
C6_1 C5_1 C4_1 122.6(12) . . ?
C6_1 C5_1 H5_1 118.7 . . ?
C4_1 C5_1 H5_1 118.7 . . ?
C5_1 C6_1 C7_1 117.3(12) . . ?
C5_1 C6_1 H6_1 121.3 . . ?
C7_1 C6_1 H6_1 121.3 . . ?
C2_1 C7_1 N1_1 112.2(12) . . ?
C2_1 C7_1 C6_1 119.4(12) . . ?
N1_1 C7_1 C6_1 128.4(12) . . ?
C9_1 C8_1 C13_1 117.7(12) . . ?
C9_1 C8_1 C2_1 134.4(10) . . ?
C13_1 C8_1 C2_1 107.9(11) . . ?
C10_1 C9_1 C8_1 121.0(11) . . ?
C10_1 C9_1 H9_1 119.5 . . ?
C8_1 C9_1 H9_1 119.5 . . ?
C9_1 C10_1 C11_1 119.9(12) . . ?
C9_1 C10_1 C14_1 121.0(10) . . ?
C11_1 C10_1 C14_1 119.2(11) . . ?
C10_1 C11_1 C12_1 123.3(12) . . ?
C10_1 C11_1 H11_1 118.3 . . ?
C12_1 C11_1 H11_1 118.3 . . ?
C11_1 C12_1 C13_1 115.7(11) . . ?
C11_1 C12_1 H12_1 122.1 . . ?
C13_1 C12_1 H12_1 122.1 . . ?
C12_1 C13_1 N1_1 129.1(11) . . ?
C12_1 C13_1 C8_1 122.2(12) . . ?
N1_1 C13_1 C8_1 108.7(11) . . ?
O4_1 C14_1 O3_1 126.2(11) . . ?
O4_1 C14_1 C10_1 117.5(10) . . ?
O3_1 C14_1 C10_1 116.2(10) . . ?
C16A_1 C15A_1 C20A_1 120.2 . . ?
C16A_1 C15A_1 N1_1 118.2(11) . . ?
C20A_1 C15A_1 N1_1 120.9(11) . . ?
C15A_1 C16A_1 C17A_1 120.5 . . ?
C15A_1 C16A_1 H16A_1 119.7 . . ?
C17A_1 C16A_1 H16A_1 119.7 . . ?
C16A_1 C17A_1 C18A_1 118.7 . . ?
C16A_1 C17A_1 H17A_1 120.7 . . ?
C18A_1 C17A_1 H17A_1 120.7 . . ?
C19A_1 C18A_1 C17A_1 121.7 . . ?
C19A_1 C18A_1 Br1A_1 119.0 . . ?
C17A_1 C18A_1 Br1A_1 119.3 . . ?
C18A_1 C19A_1 C20A_1 118.8 . . ?
C18A_1 C19A_1 H19A_1 120.6 . . ?
C20A_1 C19A_1 H19A_1 120.6 . . ?
C15A_1 C20A_1 C19A_1 120.0 . . ?
C15A_1 C20A_1 H20A_1 120.0 . . ?
C19A_1 C20A_1 H20A_1 120.0 . . ?
C16B_1 C15B_1 N1_1 132(3) . . ?
C16B_1 C15B_1 C20B_1 120.2 . . ?
N1_1 C15B_1 C20B_1 107(3) . . ?
C15B_1 C16B_1 C17B_1 120.5 . . ?
C15B_1 C16B_1 H16B_1 119.7 . . ?
C17B_1 C16B_1 H16B_1 119.7 . . ?
C16B_1 C17B_1 C18B_1 118.7 . . ?
C16B_1 C17B_1 H17B_1 120.7 . . ?
C18B_1 C17B_1 H17B_1 120.7 . . ?
C19B_1 C18B_1 C17B_1 121.7 . . ?
C19B_1 C18B_1 Br1B_1 119.0 . . ?
C17B_1 C18B_1 Br1B_1 119.2 . . ?
C18B_1 C19B_1 C20B_1 118.8 . . ?
C18B_1 C19B_1 H19B_1 120.6 . . ?
C20B_1 C19B_1 H19B_1 120.6 . . ?
C15B_1 C20B_1 C19B_1 120.0 . . ?
C15B_1 C20B_1 H20B_1 120.0 . . ?
C19B_1 C20B_1 H20B_1 120.0 . . ?
C15B_2 N1_2 C7_2 124.1(14) . . ?
C15A_2 N1_2 C7_2 124.1(14) . . ?
C15B_2 N1_2 C13_2 129.0(15) . . ?
C15A_2 N1_2 C13_2 129.0(15) . . ?
C7_2 N1_2 C13_2 106.9(13) . . ?
C1_2 O1_2 Cr1 119.9(8) . . ?
C1_2 O2_2 Cr2 120.4(9) . . ?
C14_2 O3_2 Cr5 117.5(8) . . ?
C14_2 O4_2 Cr6 119.3(8) . . ?
O1_2 C1_2 O2_2 123.2(14) . . ?
O1_2 C1_2 C4_2 119.1(13) . . ?
O2_2 C1_2 C4_2 117.6(12) . . ?
C3_2 C2_2 C7_2 119.3(15) . . ?
C3_2 C2_2 C8_2 132.0(14) . . ?
C7_2 C2_2 C8_2 108.6(15) . . ?
C2_2 C3_2 C4_2 120.3(14) . . ?
C2_2 C3_2 H3_2 119.8 . . ?
C4_2 C3_2 H3_2 119.8 . . ?
C3_2 C4_2 C5_2 117.6(15) . . ?
C3_2 C4_2 C1_2 121.7(13) . . ?
C5_2 C4_2 C1_2 120.5(13) . . ?
C6_2 C5_2 C4_2 123.4(15) . . ?
C6_2 C5_2 H5_2 118.3 . . ?
C4_2 C5_2 H5_2 118.3 . . ?
C7_2 C6_2 C5_2 115.2(15) . . ?
C7_2 C6_2 H6_2 122.4 . . ?
C5_2 C6_2 H6_2 122.4 . . ?
C6_2 C7_2 C2_2 123.8(16) . . ?
C6_2 C7_2 N1_2 127.5(15) . . ?
C2_2 C7_2 N1_2 108.7(15) . . ?
C9_2 C8_2 C13_2 117.2(15) . . ?
C9_2 C8_2 C2_2 136.5(14) . . ?
C13_2 C8_2 C2_2 106.2(14) . . ?
C10_2 C9_2 C8_2 120.0(14) . . ?
C10_2 C9_2 H9_2 120.0 . . ?
C8_2 C9_2 H9_2 120.0 . . ?
C11_2 C10_2 C9_2 122.4(15) . . ?
C11_2 C10_2 C14_2 118.0(14) . . ?
C9_2 C10_2 C14_2 119.6(13) . . ?
C10_2 C11_2 C12_2 120.3(15) . . ?
C10_2 C11_2 H11_2 119.8 . . ?
C12_2 C11_2 H11_2 119.8 . . ?
C11_2 C12_2 C13_2 116.4(14) . . ?
C11_2 C12_2 H12_2 121.8 . . ?
C13_2 C12_2 H12_2 121.8 . . ?
C8_2 C13_2 N1_2 109.5(15) . . ?
C8_2 C13_2 C12_2 123.6(15) . . ?
N1_2 C13_2 C12_2 126.9(15) . . ?
O4_2 C14_2 O3_2 126.6(13) . . ?
O4_2 C14_2 C10_2 117.4(12) . . ?
O3_2 C14_2 C10_2 116.0(13) . . ?
C16A_2 C15A_2 C20A_2 120.2 . . ?
C16A_2 C15A_2 N1_2 123.3(13) . . ?
C20A_2 C15A_2 N1_2 116.5(13) . . ?
C15A_2 C16A_2 C17A_2 120.5 . . ?
C15A_2 C16A_2 H16A_2 119.7 . . ?
C17A_2 C16A_2 H16A_2 119.7 . . ?
C16A_2 C17A_2 C18A_2 118.7 . . ?
C16A_2 C17A_2 H17A_2 120.7 . . ?
C18A_2 C17A_2 H17A_2 120.7 . . ?
C19A_2 C18A_2 C17A_2 121.8 . . ?
C19A_2 C18A_2 Br1A_2 119.0 . . ?
C17A_2 C18A_2 Br1A_2 119.2 . . ?
C18A_2 C19A_2 C20A_2 118.8 . . ?
C18A_2 C19A_2 H19A_2 120.6 . . ?
C20A_2 C19A_2 H19A_2 120.6 . . ?
C15A_2 C20A_2 C19A_2 120.0 . . ?
C15A_2 C20A_2 H20A_2 120.0 . . ?
C19A_2 C20A_2 H20A_2 120.0 . . ?
C20B_2 C15B_2 N1_2 121.7(16) . . ?
C20B_2 C15B_2 C16B_2 126.6(16) . . ?
N1_2 C15B_2 C16B_2 111.7(14) . . ?
C17B_2 C16B_2 C15B_2 114.4(9) . . ?
C17B_2 C16B_2 H16B_2 122.8 . . ?
C15B_2 C16B_2 H16B_2 122.8 . . ?
C16B_2 C17B_2 C18B_2 113.8(7) . . ?
C16B_2 C17B_2 H17B_2 123.1 . . ?
C18B_2 C17B_2 H17B_2 123.1 . . ?
C19B_2 C18B_2 C17B_2 110.1(14) . . ?
C19B_2 C18B_2 Br1B_2 138(2) . . ?
C17B_2 C18B_2 Br1B_2 100.8(13) . . ?
C18B_2 C19B_2 C20B_2 130.8(12) . . ?
C18B_2 C19B_2 H19B_2 114.6 . . ?
C20B_2 C19B_2 H19B_2 114.6 . . ?
C15B_2 C20B_2 C19B_2 119.3(12) . . ?
C15B_2 C20B_2 H20B_2 120.3 . . ?
C19B_2 C20B_2 H20B_2 120.3 . . ?
C1_3 O1_3 Cr1 116.7(7) . . ?
C1_3 O2_3 Cr2 118.2(7) . . ?
C14_3 O3_3 Cr3 120.1(7) . 7_656 ?
C14_3 O4_3 Cr4 117.7(7) . 7_656 ?
C13_3 N1_3 C15_3 126.2(9) . . ?
C13_3 N1_3 C7_3 109.4(9) . . ?
C15_3 N1_3 C7_3 124.2(9) . . ?
O2_3 C1_3 O1_3 127.8(10) . . ?
O2_3 C1_3 C4_3 117.3(10) . . ?
O1_3 C1_3 C4_3 115.0(10) . . ?
C7_3 C2_3 C3_3 116.8(10) . . ?
C7_3 C2_3 C8_3 109.3(10) . . ?
C3_3 C2_3 C8_3 133.9(10) . . ?
C4_3 C3_3 C2_3 119.6(10) . . ?
C4_3 C3_3 H3_3 120.2 . . ?
C2_3 C3_3 H3_3 120.2 . . ?
C3_3 C4_3 C5_3 121.7(11) . . ?
C3_3 C4_3 C1_3 120.4(10) . . ?
C5_3 C4_3 C1_3 117.9(10) . . ?
C4_3 C5_3 C6_3 120.5(10) . . ?
C4_3 C5_3 H5_3 119.8 . . ?
C6_3 C5_3 H5_3 119.8 . . ?
C7_3 C6_3 C5_3 117.6(11) . . ?
C7_3 C6_3 H6_3 121.2 . . ?
C5_3 C6_3 H6_3 121.2 . . ?
C6_3 C7_3 C2_3 123.9(11) . . ?
C6_3 C7_3 N1_3 129.2(10) . . ?
C2_3 C7_3 N1_3 106.9(9) . . ?
C9_3 C8_3 C2_3 134.6(10) . . ?
C9_3 C8_3 C13_3 119.9(10) . . ?
C2_3 C8_3 C13_3 105.5(10) . . ?
C10_3 C9_3 C8_3 118.6(11) . . ?
C10_3 C9_3 H9_3 120.7 . . ?
C8_3 C9_3 H9_3 120.7 . . ?
C9_3 C10_3 C11_3 121.5(11) . . ?
C9_3 C10_3 C14_3 119.7(11) . . ?
C11_3 C10_3 C14_3 118.8(10) . . ?
C12_3 C11_3 C10_3 120.8(11) . . ?
C12_3 C11_3 H11_3 119.6 . . ?
C10_3 C11_3 H11_3 119.6 . . ?
C11_3 C12_3 C13_3 120.6(11) . . ?
C11_3 C12_3 H12_3 119.7 . . ?
C13_3 C12_3 H12_3 119.7 . . ?
N1_3 C13_3 C12_3 132.5(11) . . ?
N1_3 C13_3 C8_3 108.9(10) . . ?
C12_3 C13_3 C8_3 118.6(11) . . ?
O3_3 C14_3 O4_3 124.8(10) . . ?
O3_3 C14_3 C10_3 117.4(10) . . ?
O4_3 C14_3 C10_3 117.8(10) . . ?
C16_3 C15_3 C20_3 120.2 . . ?
C16_3 C15_3 N1_3 121.0(6) . . ?
C20_3 C15_3 N1_3 118.7(6) . . ?
C15_3 C16_3 C17_3 120.5 . . ?
C15_3 C16_3 H16_3 119.7 . . ?
C17_3 C16_3 H16_3 119.7 . . ?
C16_3 C17_3 C18_3 118.7 . . ?
C16_3 C17_3 H17_3 120.7 . . ?
C18_3 C17_3 H17_3 120.7 . . ?
C19_3 C18_3 C17_3 121.7 . . ?
C19_3 C18_3 Br1_3 119.0 . . ?
C17_3 C18_3 Br1_3 119.2 . . ?
C18_3 C19_3 C20_3 118.8 . . ?
C18_3 C19_3 H19_3 120.6 . . ?
C20_3 C19_3 H19_3 120.6 . . ?
C15_3 C20_3 C19_3 120.0 . . ?
C15_3 C20_3 H20_3 120.0 . . ?
C19_3 C20_3 H20_3 120.0 . . ?
C1_4 O1_4 Cr3 117.5(7) . . ?
C1_4 O2_4 Cr4 119.6(7) . . ?
C14_4 O3_4 Cr5 117.4(7) . . ?
C14_4 O4_4 Cr6 118.3(8) . . ?
C13_4 N1_4 C7_4 109.6(10) . . ?
C13_4 N1_4 C15_4 125.5(10) . . ?
C7_4 N1_4 C15_4 124.7(9) . . ?
O2_4 C1_4 O1_4 126.1(11) . . ?
O2_4 C1_4 C4_4 118.2(10) . . ?
O1_4 C1_4 C4_4 115.6(9) . . ?
C7_4 C2_4 C3_4 117.0(10) . . ?
C7_4 C2_4 C8_4 109.5(10) . . ?
C3_4 C2_4 C8_4 133.4(10) . . ?
C4_4 C3_4 C2_4 120.4(10) . . ?
C4_4 C3_4 H3_4 119.8 . . ?
C2_4 C3_4 H3_4 119.8 . . ?
C3_4 C4_4 C5_4 120.2(11) . . ?
C3_4 C4_4 C1_4 120.6(10) . . ?
C5_4 C4_4 C1_4 119.1(10) . . ?
C4_4 C5_4 C6_4 120.1(11) . . ?
C4_4 C5_4 H5_4 120.0 . . ?
C6_4 C5_4 H5_4 120.0 . . ?
C7_4 C6_4 C5_4 118.1(11) . . ?
C7_4 C6_4 H6_4 121.0 . . ?
C5_4 C6_4 H6_4 121.0 . . ?
C6_4 C7_4 C2_4 124.1(11) . . ?
C6_4 C7_4 N1_4 129.7(11) . . ?
C2_4 C7_4 N1_4 106.1(10) . . ?
C13_4 C8_4 C9_4 120.1(11) . . ?
C13_4 C8_4 C2_4 105.4(10) . . ?
C9_4 C8_4 C2_4 134.4(11) . . ?
C8_4 C9_4 C10_4 120.6(11) . . ?
C8_4 C9_4 H9_4 119.7 . . ?
C10_4 C9_4 H9_4 119.7 . . ?
C9_4 C10_4 C11_4 117.5(11) . . ?
C9_4 C10_4 C14_4 121.7(11) . . ?
C11_4 C10_4 C14_4 120.6(11) . . ?
C12_4 C11_4 C10_4 123.4(12) . . ?
C12_4 C11_4 H11_4 118.3 . . ?
C10_4 C11_4 H11_4 118.3 . . ?
C11_4 C12_4 C13_4 116.1(12) . . ?
C11_4 C12_4 H12_4 121.9 . . ?
C13_4 C12_4 H12_4 121.9 . . ?
C8_4 C13_4 N1_4 109.3(11) . . ?
C8_4 C13_4 C12_4 122.1(11) . . ?
N1_4 C13_4 C12_4 128.5(12) . . ?
O4_4 C14_4 O3_4 127.8(12) . . ?
O4_4 C14_4 C10_4 115.9(12) . . ?
O3_4 C14_4 C10_4 116.3(11) . . ?
C16_4 C15_4 C20_4 120.2 . . ?
C16_4 C15_4 N1_4 118.4(6) . . ?
C20_4 C15_4 N1_4 121.2(6) . . ?
C15_4 C16_4 C17_4 120.5 . . ?
C15_4 C16_4 H16_4 119.7 . . ?
C17_4 C16_4 H16_4 119.7 . . ?
C16_4 C17_4 C18_4 118.7 . . ?
C16_4 C17_4 H17_4 120.7 . . ?
C18_4 C17_4 H17_4 120.7 . . ?
C19_4 C18_4 C17_4 121.7 . . ?
C19_4 C18_4 Br1_4 119.0 . . ?
C17_4 C18_4 Br1_4 119.3 . . ?
C18_4 C19_4 C20_4 118.8 . . ?
C18_4 C19_4 H19_4 120.6 . . ?
C20_4 C19_4 H19_4 120.6 . . ?
C15_4 C20_4 C19_4 120.0 . . ?
C15_4 C20_4 H20_4 120.0 . . ?
C19_4 C20_4 H20_4 120.0 . . ?
C1_5 O1_5 Cr5 117.5(8) . . ?
C1_5 O2_5 Cr6 118.2(8) . . ?
C14_5 O3_5 Cr1 118.7(8) . 7_656 ?
C14_5 O4_5 Cr2 118.6(8) . 7_656 ?
C13_5 N1_5 C7_5 110.4(13) . . ?
C13_5 N1_5 C15A_5 130.2(13) . . ?
C7_5 N1_5 C15A_5 115.5(14) . . ?
C13_5 N1_5 C15B_5 114.4(17) . . ?
C7_5 N1_5 C15B_5 135.1(18) . . ?
O1_5 C1_5 O2_5 127.2(12) . . ?
O1_5 C1_5 C4_5 115.9(11) . . ?
O2_5 C1_5 C4_5 116.8(12) . . ?
C3_5 C2_5 C8_5 134.0(13) . . ?
C3_5 C2_5 C7_5 117.7(14) . . ?
C8_5 C2_5 C7_5 108.4(13) . . ?
C4_5 C3_5 C2_5 122.4(12) . . ?
C4_5 C3_5 H3_5 118.8 . . ?
C2_5 C3_5 H3_5 118.8 . . ?
C3_5 C4_5 C5_5 118.7(13) . . ?
C3_5 C4_5 C1_5 122.6(12) . . ?
C5_5 C4_5 C1_5 118.8(12) . . ?
C6_5 C5_5 C4_5 121.1(13) . . ?
C6_5 C5_5 H5_5 119.5 . . ?
C4_5 C5_5 H5_5 119.5 . . ?
C7_5 C6_5 C5_5 119.0(14) . . ?
C7_5 C6_5 H6_5 120.5 . . ?
C5_5 C6_5 H6_5 120.5 . . ?
N1_5 C7_5 C6_5 131.4(15) . . ?
N1_5 C7_5 C2_5 107.5(14) . . ?
C6_5 C7_5 C2_5 121.0(15) . . ?
C9_5 C8_5 C2_5 136.0(12) . . ?
C9_5 C8_5 C13_5 118.8(13) . . ?
C2_5 C8_5 C13_5 105.2(13) . . ?
C8_5 C9_5 C10_5 122.1(12) . . ?
C8_5 C9_5 H9_5 119.0 . . ?
C10_5 C9_5 H9_5 119.0 . . ?
C9_5 C10_5 C11_5 119.7(13) . . ?
C9_5 C10_5 C14_5 123.2(12) . . ?
C11_5 C10_5 C14_5 117.1(13) . . ?
C12_5 C11_5 C10_5 119.3(14) . . ?
C12_5 C11_5 H11_5 120.4 . . ?
C10_5 C11_5 H11_5 120.4 . . ?
C11_5 C12_5 C13_5 122.2(14) . . ?
C11_5 C12_5 H12_5 118.9 . . ?
C13_5 C12_5 H12_5 118.9 . . ?
N1_5 C13_5 C12_5 133.6(15) . . ?
N1_5 C13_5 C8_5 108.5(13) . . ?
C12_5 C13_5 C8_5 117.9(15) . . ?
O4_5 C14_5 O3_5 125.6(13) . . ?
O4_5 C14_5 C10_5 119.4(12) . . ?
O3_5 C14_5 C10_5 115.0(11) . . ?
C16A_5 C15A_5 N1_5 128.7(13) . . ?
C16A_5 C15A_5 C20A_5 120.2 . . ?
N1_5 C15A_5 C20A_5 110.6(12) . . ?
C15A_5 C16A_5 C17A_5 120.5 . . ?
C15A_5 C16A_5 H16A_5 119.7 . . ?
C17A_5 C16A_5 H16A_5 119.7 . . ?
C16A_5 C17A_5 C18A_5 118.7 . . ?
C16A_5 C17A_5 H17A_5 120.7 . . ?
C18A_5 C17A_5 H17A_5 120.7 . . ?
C19A_5 C18A_5 C17A_5 121.7 . . ?
C19A_5 C18A_5 Br1A_5 119.0 . . ?
C17A_5 C18A_5 Br1A_5 119.3 . . ?
C18A_5 C19A_5 C20A_5 118.8 . . ?
C18A_5 C19A_5 H19A_5 120.6 . . ?
C20A_5 C19A_5 H19A_5 120.6 . . ?
C15A_5 C20A_5 C19A_5 120.0 . . ?
C15A_5 C20A_5 H20A_5 120.0 . . ?
C19A_5 C20A_5 H20A_5 120.0 . . ?
C16B_5 C15B_5 C20B_5 120.2 . . ?
C16B_5 C15B_5 N1_5 127.0(19) . . ?
C20B_5 C15B_5 N1_5 112.7(19) . . ?
C15B_5 C16B_5 C17B_5 120.5 . . ?
C15B_5 C16B_5 H16B_5 119.7 . . ?
C17B_5 C16B_5 H16B_5 119.7 . . ?
C16B_5 C17B_5 C18B_5 118.7 . . ?
C16B_5 C17B_5 H17B_5 120.7 . . ?
C18B_5 C17B_5 H17B_5 120.7 . . ?
C19B_5 C18B_5 C17B_5 121.7 . . ?
C19B_5 C18B_5 Br1B_5 119.0 . . ?
C17B_5 C18B_5 Br1B_5 119.3 . . ?
C18B_5 C19B_5 C20B_5 118.8 . . ?
C18B_5 C19B_5 H19B_5 120.6 . . ?
C20B_5 C19B_5 H19B_5 120.6 . . ?
C15B_5 C20B_5 C19B_5 120.0 . . ?
C15B_5 C20B_5 H20B_5 120.0 . . ?
C19B_5 C20B_5 H20B_5 120.0 . . ?
C1_6 O1_6 Cr5 120.2(7) . . ?
C1_6 O2_6 Cr6 118.1(7) . . ?
C14_6 O3_6 Cr3 119.8(7) . 7_656 ?
C14_6 O4_6 Cr4 119.8(7) . 7_656 ?
C13_6 N1_6 C15_6 129.9(10) . . ?
C13_6 N1_6 C7_6 105.6(9) . . ?
C15_6 N1_6 C7_6 124.5(10) . . ?
O1_6 C1_6 O2_6 125.0(11) . . ?
O1_6 C1_6 C4_6 121.0(11) . . ?
O2_6 C1_6 C4_6 113.8(10) . . ?
C7_6 C2_6 C3_6 121.3(11) . . ?
C7_6 C2_6 C8_6 106.2(10) . . ?
C3_6 C2_6 C8_6 132.4(10) . . ?
C2_6 C3_6 C4_6 118.1(10) . . ?
C2_6 C3_6 H3_6 120.9 . . ?
C4_6 C3_6 H3_6 120.9 . . ?
C5_6 C4_6 C3_6 119.2(10) . . ?
C5_6 C4_6 C1_6 122.9(11) . . ?
C3_6 C4_6 C1_6 117.9(10) . . ?
C6_6 C5_6 C4_6 121.5(12) . . ?
C6_6 C5_6 H5_6 119.3 . . ?
C4_6 C5_6 H5_6 119.3 . . ?
C5_6 C6_6 C7_6 118.2(11) . . ?
C5_6 C6_6 H6_6 120.9 . . ?
C7_6 C6_6 H6_6 120.9 . . ?
C2_6 C7_6 C6_6 121.3(11) . . ?
C2_6 C7_6 N1_6 110.4(11) . . ?
C6_6 C7_6 N1_6 127.6(11) . . ?
C13_6 C8_6 C9_6 122.1(11) . . ?
C13_6 C8_6 C2_6 105.9(11) . . ?
C9_6 C8_6 C2_6 132.0(10) . . ?
C8_6 C9_6 C10_6 117.1(10) . . ?
C8_6 C9_6 H9_6 121.5 . . ?
C10_6 C9_6 H9_6 121.5 . . ?
C11_6 C10_6 C9_6 120.1(11) . . ?
C11_6 C10_6 C14_6 119.9(11) . . ?
C9_6 C10_6 C14_6 120.0(10) . . ?
C12_6 C11_6 C10_6 120.7(11) . . ?
C12_6 C11_6 H11_6 119.7 . . ?
C10_6 C11_6 H11_6 119.7 . . ?
C11_6 C12_6 C13_6 119.7(11) . . ?
C11_6 C12_6 H12_6 120.1 . . ?
C13_6 C12_6 H12_6 120.1 . . ?
C8_6 C13_6 N1_6 111.8(11) . . ?
C8_6 C13_6 C12_6 120.1(12) . . ?
N1_6 C13_6 C12_6 127.7(11) . . ?
O3_6 C14_6 O4_6 123.7(11) . . ?
O3_6 C14_6 C10_6 119.4(11) . . ?
O4_6 C14_6 C10_6 116.8(10) . . ?
C16_6 C15_6 N1_6 122.6(8) . . ?
C16_6 C15_6 C20_6 120.2 . . ?
N1_6 C15_6 C20_6 116.4(7) . . ?
C15_6 C16_6 C17_6 120.5 . . ?
C15_6 C16_6 H16_6 119.7 . . ?
C17_6 C16_6 H16_6 119.7 . . ?
C16_6 C17_6 C18_6 118.6 . . ?
C16_6 C17_6 H17_6 120.7 . . ?
C18_6 C17_6 H17_6 120.7 . . ?
C19_6 C18_6 C17_6 121.8 . . ?
C19_6 C18_6 Br1_6 119.0 . . ?
C17_6 C18_6 Br1_6 119.2 . . ?
C18_6 C19_6 C20_6 118.8 . . ?
C18_6 C19_6 H19_6 120.6 . . ?
C20_6 C19_6 H19_6 120.6 . . ?
C15_6 C20_6 C19_6 120.0 . . ?
C15_6 C20_6 H20_6 120.0 . . ?
C19_6 C20_6 H20_6 120.0 . . ?

loop_
_geom_bond_atom_site_label_1
_geom_bond_atom_site_label_2
_geom_bond_distance
_geom_bond_site_symmetry_2
_geom_bond_publ_flag
Cr1 O1_2 1.986(9) . ?
Cr1 O3_5 2.015(8) 7_656 ?
Cr1 O1_1 2.016(7) . ?
Cr1 O1_3 2.024(7) . ?
Cr1 O1 2.286(7) . ?
Cr1 Cr2 2.351(2) . ?
Cr2 O2_2 1.981(9) . ?
Cr2 O2_1 2.007(8) . ?
Cr2 O2_3 2.011(7) . ?
Cr2 O4_5 2.018(9) 7_656 ?
Cr2 O2 2.274(7) . ?
Cr3 O3_3 2.002(7) 7_656 ?
Cr3 O1_4 2.013(7) . ?
Cr3 O3_6 2.016(7) 7_656 ?
Cr3 O3_1 2.027(7) . ?
Cr3 O3 2.305(7) . ?
Cr3 Cr4 2.345(2) . ?
Cr4 O2_4 1.996(7) . ?
Cr4 O4_1 2.012(7) . ?
Cr4 O4_3 2.016(7) 7_656 ?
Cr4 O4_6 2.022(7) 7_656 ?
Cr4 O4 2.284(7) . ?
Cr5 O1_5 2.008(7) . ?
Cr5 O1_6 2.014(7) . ?
Cr5 O3_4 2.025(7) . ?
Cr5 O3_2 2.030(8) . ?
Cr5 O5 2.269(7) . ?
Cr5 Cr6 2.366(3) . ?
Cr6 O4_2 2.004(9) . ?
Cr6 O2_5 2.006(8) . ?
Cr6 O2_6 2.015(7) . ?
Cr6 O4_4 2.035(7) . ?
Cr6 O6 2.277(8) . ?
O1_1 C1_1 1.237(12) . ?
O2_1 C1_1 1.269(13) . ?
O3_1 C14_1 1.259(12) . ?
O4_1 C14_1 1.250(12) . ?
N1_1 C15B_1 1.385(17) . ?
N1_1 C13_1 1.400(16) . ?
N1_1 C7_1 1.405(16) . ?
N1_1 C15A_1 1.407(10) . ?
C1_1 C4_1 1.537(16) . ?
C2_1 C3_1 1.351(16) . ?
C2_1 C7_1 1.389(16) . ?
C2_1 C8_1 1.487(17) . ?
C3_1 C4_1 1.388(15) . ?
C3_1 H3_1 0.9500 . ?
C4_1 C5_1 1.379(15) . ?
C5_1 C6_1 1.325(16) . ?
C5_1 H5_1 0.9500 . ?
C6_1 C7_1 1.444(18) . ?
C6_1 H6_1 0.9500 . ?
C8_1 C9_1 1.387(16) . ?
C8_1 C13_1 1.414(15) . ?
C9_1 C10_1 1.346(15) . ?
C9_1 H9_1 0.9500 . ?
C10_1 C11_1 1.371(15) . ?
C10_1 C14_1 1.515(16) . ?
C11_1 C12_1 1.382(16) . ?
C11_1 H11_1 0.9500 . ?
C12_1 C13_1 1.389(17) . ?
C12_1 H12_1 0.9500 . ?
Br1A_1 C18A_1 1.9009 . ?
C15A_1 C16A_1 1.3754 . ?
C15A_1 C20A_1 1.3900 . ?
C16A_1 C17A_1 1.3874 . ?
C16A_1 H16A_1 0.9500 . ?
C17A_1 C18A_1 1.3876 . ?
C17A_1 H17A_1 0.9500 . ?
C18A_1 C19A_1 1.3780 . ?
C19A_1 C20A_1 1.3924 . ?
C19A_1 H19A_1 0.9500 . ?
C20A_1 H20A_1 0.9500 . ?
Br1B_1 C18B_1 1.9010 . ?
C15B_1 C16B_1 1.3753 . ?
C15B_1 C20B_1 1.3900 . ?
C16B_1 C17B_1 1.3874 . ?
C16B_1 H16B_1 0.9500 . ?
C17B_1 C18B_1 1.3877 . ?
C17B_1 H17B_1 0.9500 . ?
C18B_1 C19B_1 1.3779 . ?
C19B_1 C20B_1 1.3923 . ?
C19B_1 H19B_1 0.9500 . ?
C20B_1 H20B_1 0.9500 . ?
N1_2 C15B_2 1.392(15) . ?
N1_2 C15A_2 1.392(15) . ?
N1_2 C7_2 1.410(19) . ?
N1_2 C13_2 1.428(19) . ?
O1_2 C1_2 1.256(14) . ?
O2_2 C1_2 1.273(14) . ?
O3_2 C14_2 1.266(14) . ?
O4_2 C14_2 1.248(14) . ?
C1_2 C4_2 1.482(19) . ?
C2_2 C3_2 1.376(18) . ?
C2_2 C7_2 1.390(18) . ?
C2_2 C8_2 1.447(19) . ?
C3_2 C4_2 1.395(18) . ?
C3_2 H3_2 0.9500 . ?
C4_2 C5_2 1.412(19) . ?
C5_2 C6_2 1.40(2) . ?
C5_2 H5_2 0.9500 . ?
C6_2 C7_2 1.378(19) . ?
C6_2 H6_2 0.9500 . ?
C8_2 C9_2 1.388(18) . ?
C8_2 C13_2 1.394(19) . ?
C9_2 C10_2 1.384(18) . ?
C9_2 H9_2 0.9500 . ?
C10_2 C11_2 1.381(18) . ?
C10_2 C14_2 1.510(19) . ?
C11_2 C12_2 1.382(19) . ?
C11_2 H11_2 0.9500 . ?
C12_2 C13_2 1.43(2) . ?
C12_2 H12_2 0.9500 . ?
Br1A_2 C18A_2 1.9013 . ?
C15A_2 C16A_2 1.3754 . ?
C15A_2 C20A_2 1.3901 . ?
C16A_2 C17A_2 1.3875 . ?
C16A_2 H16A_2 0.9500 . ?
C17A_2 C18A_2 1.3877 . ?
C17A_2 H17A_2 0.9500 . ?
C18A_2 C19A_2 1.3778 . ?
C19A_2 C20A_2 1.3925 . ?
C19A_2 H19A_2 0.9500 . ?
C20A_2 H20A_2 0.9500 . ?
Br1B_2 C18B_2 1.90(2) . ?
C15B_2 C20B_2 1.22(3) . ?
C15B_2 C16B_2 1.46(4) . ?
C16B_2 C17B_2 1.3875 . ?
C16B_2 H16B_2 0.9500 . ?
C17B_2 C18B_2 1.79(3) . ?
C17B_2 H17B_2 0.9500 . ?
C18B_2 C19B_2 1.12(3) . ?
C19B_2 C20B_2 1.3923 . ?
C19B_2 H19B_2 0.9500 . ?
C20B_2 H20B_2 0.9500 . ?
O1_3 C1_3 1.271(12) . ?
O2_3 C1_3 1.240(12) . ?
O3_3 C14_3 1.267(12) . ?
O4_3 C14_3 1.278(12) . ?
N1_3 C13_3 1.382(13) . ?
N1_3 C15_3 1.411(9) . ?
N1_3 C7_3 1.419(13) . ?
C1_3 C4_3 1.526(15) . ?
C2_3 C7_3 1.411(14) . ?
C2_3 C3_3 1.418(14) . ?
C2_3 C8_3 1.433(14) . ?
C3_3 C4_3 1.363(13) . ?
C3_3 H3_3 0.9500 . ?
C4_3 C5_3 1.384(14) . ?
C5_3 C6_3 1.397(14) . ?
C5_3 H5_3 0.9500 . ?
C6_3 C7_3 1.358(14) . ?
C6_3 H6_3 0.9500 . ?
C8_3 C9_3 1.390(14) . ?
C8_3 C13_3 1.442(14) . ?
C9_3 C10_3 1.352(14) . ?
C9_3 H9_3 0.9500 . ?
C10_3 C11_3 1.416(14) . ?
C10_3 C14_3 1.509(15) . ?
C11_3 C12_3 1.326(14) . ?
C11_3 H11_3 0.9500 . ?
C12_3 C13_3 1.389(15) . ?
C12_3 H12_3 0.9500 . ?
Br1_3 C18_3 1.9010 . ?
C15_3 C16_3 1.3752 . ?
C15_3 C20_3 1.3900 . ?
C16_3 C17_3 1.3875 . ?
C16_3 H16_3 0.9500 . ?
C17_3 C18_3 1.3877 . ?
C17_3 H17_3 0.9500 . ?
C18_3 C19_3 1.3779 . ?
C19_3 C20_3 1.3925 . ?
C19_3 H19_3 0.9500 . ?
C20_3 H20_3 0.9500 . ?
O1_4 C1_4 1.267(12) . ?
O2_4 C1_4 1.238(11) . ?
O3_4 C14_4 1.249(13) . ?
O4_4 C14_4 1.243(13) . ?
N1_4 C13_4 1.383(14) . ?
N1_4 C7_4 1.389(14) . ?
N1_4 C15_4 1.450(10) . ?
C1_4 C4_4 1.522(15) . ?
C2_4 C7_4 1.375(14) . ?
C2_4 C3_4 1.428(14) . ?
C2_4 C8_4 1.444(15) . ?
C3_4 C4_4 1.368(14) . ?
C3_4 H3_4 0.9500 . ?
C4_4 C5_4 1.390(14) . ?
C5_4 C6_4 1.410(14) . ?
C5_4 H5_4 0.9500 . ?
C6_4 C7_4 1.352(14) . ?
C6_4 H6_4 0.9500 . ?
C8_4 C13_4 1.366(14) . ?
C8_4 C9_4 1.375(14) . ?
C9_4 C10_4 1.381(15) . ?
C9_4 H9_4 0.9500 . ?
C10_4 C11_4 1.398(16) . ?
C10_4 C14_4 1.508(16) . ?
C11_4 C12_4 1.380(16) . ?
C11_4 H11_4 0.9500 . ?
C12_4 C13_4 1.394(15) . ?
C12_4 H12_4 0.9500 . ?
Br1_4 C18_4 1.9012 . ?
C15_4 C16_4 1.3752 . ?
C15_4 C20_4 1.3900 . ?
C16_4 C17_4 1.3875 . ?
C16_4 H16_4 0.9500 . ?
C17_4 C18_4 1.3876 . ?
C17_4 H17_4 0.9500 . ?
C18_4 C19_4 1.3777 . ?
C19_4 C20_4 1.3923 . ?
C19_4 H19_4 0.9500 . ?
C20_4 H20_4 0.9500 . ?
O1_5 C1_5 1.260(13) . ?
O2_5 C1_5 1.265(13) . ?
O3_5 C14_5 1.286(14) . ?
O4_5 C14_5 1.237(13) . ?
N1_5 C13_5 1.359(17) . ?
N1_5 C7_5 1.369(18) . ?
N1_5 C15A_5 1.379(12) . ?
N1_5 C15B_5 1.458(14) . ?
C1_5 C4_5 1.498(17) . ?
C2_5 C3_5 1.405(16) . ?
C2_5 C8_5 1.412(17) . ?
C2_5 C7_5 1.420(18) . ?
C3_5 C4_5 1.345(15) . ?
C3_5 H3_5 0.9500 . ?
C4_5 C5_5 1.418(16) . ?
C5_5 C6_5 1.390(17) . ?
C5_5 H5_5 0.9500 . ?
C6_5 C7_5 1.375(19) . ?
C6_5 H6_5 0.9500 . ?
C8_5 C9_5 1.370(16) . ?
C8_5 C13_5 1.447(18) . ?
C9_5 C10_5 1.373(16) . ?
C9_5 H9_5 0.9500 . ?
C10_5 C11_5 1.405(17) . ?
C10_5 C14_5 1.497(17) . ?
C11_5 C12_5 1.371(19) . ?
C11_5 H11_5 0.9500 . ?
C12_5 C13_5 1.385(19) . ?
C12_5 H12_5 0.9500 . ?
Br1A_5 C18A_5 1.9010 . ?
C15A_5 C16A_5 1.3754 . ?
C15A_5 C20A_5 1.3899 . ?
C16A_5 C17A_5 1.3874 . ?
C16A_5 H16A_5 0.9500 . ?
C17A_5 C18A_5 1.3878 . ?
C17A_5 H17A_5 0.9500 . ?
C18A_5 C19A_5 1.3779 . ?
C19A_5 C20A_5 1.3924 . ?
C19A_5 H19A_5 0.9500 . ?
C20A_5 H20A_5 0.9500 . ?
Br1B_5 C18B_5 1.9010 . ?
C15B_5 C16B_5 1.3751 . ?
C15B_5 C20B_5 1.3900 . ?
C16B_5 C17B_5 1.3875 . ?
C16B_5 H16B_5 0.9500 . ?
C17B_5 C18B_5 1.3878 . ?
C17B_5 H17B_5 0.9500 . ?
C18B_5 C19B_5 1.3778 . ?
C19B_5 C20B_5 1.3924 . ?
C19B_5 H19B_5 0.9500 . ?
C20B_5 H20B_5 0.9500 . ?
O1_6 C1_6 1.238(12) . ?
O2_6 C1_6 1.293(13) . ?
O3_6 C14_6 1.257(11) . ?
O4_6 C14_6 1.269(12) . ?
N1_6 C13_6 1.370(15) . ?
N1_6 C15_6 1.383(10) . ?
N1_6 C7_6 1.401(14) . ?
C1_6 C4_6 1.473(15) . ?
C2_6 C7_6 1.353(15) . ?
C2_6 C3_6 1.382(14) . ?
C2_6 C8_6 1.459(16) . ?
C3_6 C4_6 1.433(14) . ?
C3_6 H3_6 0.9500 . ?
C4_6 C5_6 1.381(14) . ?
C5_6 C6_6 1.379(15) . ?
C5_6 H5_6 0.9500 . ?
C6_6 C7_6 1.399(16) . ?
C6_6 H6_6 0.9500 . ?
C8_6 C13_6 1.348(15) . ?
C8_6 C9_6 1.415(15) . ?
C9_6 C10_6 1.434(15) . ?
C9_6 H9_6 0.9500 . ?
C10_6 C11_6 1.403(14) . ?
C10_6 C14_6 1.457(15) . ?
C11_6 C12_6 1.362(16) . ?
C11_6 H11_6 0.9500 . ?
C12_6 C13_6 1.430(17) . ?
C12_6 H12_6 0.9500 . ?
Br1_6 C18_6 1.9010 . ?
C15_6 C16_6 1.3753 . ?
C15_6 C20_6 1.3899 . ?
C16_6 C17_6 1.3875 . ?
C16_6 H16_6 0.9500 . ?
C17_6 C18_6 1.3877 . ?
C17_6 H17_6 0.9500 . ?
C18_6 C19_6 1.3777 . ?
C19_6 C20_6 1.3923 . ?
C19_6 H19_6 0.9500 . ?
C20_6 H20_6 0.9500 . ?
